data_7714109
loop_
_publ_author_name
'Zang, Yipeng'
'Wang, Yuyue'
'Sang, Rui-Li'
'Xu, Li'

_publ_section_title
;
 Dimeric polybismuth heteroanion of [Rh@Bi10(RhCO)5]2- built of Bi10-bowl
 and Rh@(Rh-CO)5 square pyramidal
;
_journal_name_full 'Dalton Transactions'
_journal_paper_doi 10.1039/D3DT02402D
_journal_year 2023
_chemical_formula_moiety 'C67 H105 Bi20 K3 N8 O28 Rh12, C18 H35 K N2 O6, 3(C), 4(N), [+ solvents]'
_chemical_formula_sum 'C88 H140 Bi20 K4 N14 O34 Rh12'
_chemical_formula_weight 7509.05
_chemical_name_systematic 'C88 H140 Bi20 K4 N14 O34  Rh12'
_chemical_properties_physical Air-sensitive,Moisture-sensitive,Hygroscopic,Efflorescent,Deliquescent,Oxygen-sensitive
_space_group_crystal_system triclinic
_space_group_IT_number 2
_space_group_name_Hall '-P 1'
_space_group_name_H-M_alt 'P -1'
_atom_sites_solution_hydrogens geom
_atom_sites_solution_primary iterative
_audit_creation_date 2023-09-03
_audit_creation_method
;
Olex2 1.5
(compiled 2022.04.07 svn.rca3783a0 for OlexSys, GUI svn.r6498)
;
_audit_update_record
;
2023-09-09 deposited with the CCDC.	2023-09-26 downloaded from the CCDC.
;
_cell_angle_alpha 97.547(3)
_cell_angle_beta 101.929(3)
_cell_angle_gamma 100.646(3)
_cell_formula_units_Z 2
_cell_length_a 16.6076(15)
_cell_length_b 17.1151(16)
_cell_length_c 29.840(3)
_cell_measurement_reflns_used 9851
_cell_measurement_temperature 160(2)
_cell_measurement_theta_max 25.36
_cell_measurement_theta_min 2.19
_cell_volume 8028.0(13)
_computing_cell_refinement 'SAINT V8.38A (Bruker, 2018)'
_computing_data_reduction 'SAINT V8.38A (Bruker, 2018)'
_computing_molecular_graphics 'Olex2 1.5 (Dolomanov et al., 2009)'
_computing_publication_material 'Olex2 1.5 (Dolomanov et al., 2009)'
_computing_structure_refinement 'XL  (Sheldrick, 2008)'
_computing_structure_solution 'olex2.solve 1.5 (Bourhis et al., 2015)'
_diffrn_ambient_temperature 160.02
_diffrn_measured_fraction_theta_full 0.989
_diffrn_measured_fraction_theta_max 0.989
_diffrn_measurement_device_type 'Bruker APEX-II CCD'
_diffrn_measurement_method '\f and \w scans'
_diffrn_radiation_type MoK\a
_diffrn_radiation_wavelength 0.71073
_diffrn_reflns_av_R_equivalents 0.0986
_diffrn_reflns_av_unetI/netI 0.0783
_diffrn_reflns_Laue_measured_fraction_full 0.989
_diffrn_reflns_Laue_measured_fraction_max 0.989
_diffrn_reflns_limit_h_max 18
_diffrn_reflns_limit_h_min -18
_diffrn_reflns_limit_k_max 19
_diffrn_reflns_limit_k_min -19
_diffrn_reflns_limit_l_max 33
_diffrn_reflns_limit_l_min -34
_diffrn_reflns_number 98743
_diffrn_reflns_point_group_measured_fraction_full 0.989
_diffrn_reflns_point_group_measured_fraction_max 0.989
_diffrn_reflns_theta_full 23.929
_diffrn_reflns_theta_max 23.929
_diffrn_reflns_theta_min 2.257
_diffrn_source_current 1.4
_diffrn_source_power 0.07
_diffrn_source_voltage 50.0
_diffrn_standards_number 0
_exptl_absorpt_coefficient_mu 23.183
_exptl_absorpt_correction_T_max 0.7450
_exptl_absorpt_correction_T_min 0.2295
_exptl_absorpt_correction_type multi-scan
_exptl_absorpt_process_details
;
SADABS-2016/2 (Bruker,2016/2) was used for absorption correction.
wR2(int) was 0.1644 before and 0.0733 after correction.
The Ratio of minimum to maximum transmission is 0.3081.
The \l/2 correction factor is Not present.
;
_exptl_crystal_colour black
_exptl_crystal_colour_primary black
_exptl_crystal_density_diffrn 3.106
_exptl_crystal_description block
_exptl_crystal_F_000 6628
_exptl_crystal_size_max 0.2
_exptl_crystal_size_mid 0.15
_exptl_crystal_size_min 0.1
_refine_diff_density_max 2.024
_refine_diff_density_min -1.563
_refine_diff_density_rms 0.287
_refine_ls_extinction_method none
_refine_ls_goodness_of_fit_ref 1.019
_refine_ls_hydrogen_treatment constr
_refine_ls_matrix_type full
_refine_ls_number_parameters 1549
_refine_ls_number_reflns 24727
_refine_ls_number_restraints 80
_refine_ls_restrained_S_all 1.018
_refine_ls_R_factor_all 0.0759
_refine_ls_R_factor_gt 0.0485
_refine_ls_shift/su_max 0.006
_refine_ls_shift/su_mean 0.000
_refine_ls_structure_factor_coef Fsqd
_refine_ls_weighting_details 'w=1/[\s^2^(Fo^2^)+(0.0256P)^2^+130.3474P] where P=(Fo^2^+2Fc^2^)/3'
_refine_ls_weighting_scheme calc
_refine_ls_wR_factor_gt 0.1006
_refine_ls_wR_factor_ref 0.1132
_reflns_Friedel_coverage 0.000
_reflns_number_gt 18025
_reflns_number_total 24727
_reflns_threshold_expression 'I > 2\s(I)'
_cod_data_source_file d3dt02402d2.cif
_cod_data_source_block mo_m-75_0m
_cod_database_code 7714109
_shelx_shelxl_version_number 2016/6
_shelx_space_group_comment
;
The symmetry employed for this shelxl refinement is uniquely defined
by the following loop, which should always be used as a source of
symmetry information in preference to the above space-group names.
They are only intended as comments.
;
_shelx_estimated_absorpt_t_max 0.205
_shelx_estimated_absorpt_t_min 0.090
_olex2_refinement_description
;
1. Fixed Uiso
 At 1.2 times of:
  All C(H) groups, All C(H,H) groups
2. Restrained distances
 N6-N75
 3 with sigma of 0.02
3. Rigid bond restraints
 C030, C67
 with sigma for 1-2 distances of 0.1 and sigma for 1-3 distances of 0.02
4. Uiso/Uaniso restraints and constraints
Uanis(C56) \\sim Ueq, Uanis(C44) \\sim Ueq, Uanis(C63) \\sim Ueq, Uanis(C17)
\\sim Ueq, Uanis(C52) \\sim Ueq: with sigma of 0.1 and sigma for terminal atoms
of 0.2
Uanis(C60) \\sim Ueq, Uanis(C17) \\sim Ueq: with sigma of 0.1 and sigma for
terminal atoms of 0.2
Uanis(C42) \\sim Ueq, Uanis(C17) \\sim Ueq, Uanis(C51) \\sim Ueq: with sigma of
0.1 and sigma for terminal atoms of 0.2
Uanis(C42) \\sim Ueq, Uanis(C17) \\sim Ueq: with sigma of 0.01 and sigma for
terminal atoms of 0.02
Uanis(C02J) \\sim Ueq: with sigma of 0.01 and sigma for terminal atoms of 0.02
Uanis(N5) \\sim Ueq: with sigma of 0.01 and sigma for terminal atoms of 0.02
Uanis(N6) \\sim Ueq: with sigma of 0.01 and sigma for terminal atoms of 0.02
Uanis(C60) \\sim Ueq: with sigma of 0.01 and sigma for terminal atoms of 0.02
Uanis(N5) \\sim Ueq, Uanis(N6) \\sim Ueq: with sigma of 0.01 and sigma for
terminal atoms of 0.02
Uanis(C74) \\sim Ueq, Uanis(C49) \\sim Ueq: with sigma of 0.01 and sigma for
terminal atoms of 0.02
5.a Secondary CH2 refined with riding coordinates:
 C15(H15A,H15B), C47(H47A,H47B), C52(H52A,H52B), C60(H60A,H60B), C65(H65A,
 H65B), C66(H66A,H66B), C69(H69A,H69B), C70(H70A,H70B), C72(H72A,H72B),
 C11(H11A,H11B), C12(H12A,H12B), C13(H13A,H13B), C14(H14A,H14B), C16(H16A,H16B),
  C17(H17A,H17B), C18(H18A,H18B), C19(H19A,H19B), C22(H22A,H22B), C20(H20A,
 H20B), C23(H23A,H23B), C24(H24A,H24B), C76(H76A,H76B), C02U(H02O,H02P),
 C02R(H02A,H02B), C02W(H02Q,H02R), C02X(H02K,H02L), C02F(H02C,H02D), C02J(H02E,
 H02F), C02K(H02G,H02H), C02P(H02M,H02N), C02N(H02I,H02J), C21(H21A,H21B),
 C26(H26A,H26B), C27(H27A,H27B), C28(H28A,H28B), C29(H29A,H29B), C030(H03A,
 H03B), C30(H30A,H30B), C31(H31A,H31B), C32(H32A,H32B), C77(H77A,H77B),
 C34(H34A,H34B), C35(H35A,H35B), C36(H36A,H36B), C59(H59A,H59B), C67(H67A,H67B),
  C64(H64A,H64B), C63(H63A,H63B), C68(H68A,H68B), C73(H73A,H73B), C79(H79A,
 H79B), C62(H62A,H62B), C58(H58A,H58B), C57(H57A,H57B), C56(H56A,H56B),
 C54(H54A,H54B), C78(H78A,H78B), C48(H48A,H48B), C45(H45A,H45B), C44(H44A,H44B),
  C43(H43A,H43B), C25(H25A,H25B), C41(H41A,H41B), C40(H40A,H40B), C39(H39A,
 H39B), C38(H38A,H38B), C55(H55A,H55B), C42(H42A,H42B)
5.b Aromatic/amide H refined with riding coordinates:
 C37(H37), C61(H61), C53(H53), C50(H50)
;
_smtbx_masks_void_probe_radius 1.2
_smtbx_masks_void_truncation_radius 1.2
_olex2_submission_special_instructions 'No special instructions were received'

loop_
_space_group_symop_operation_xyz
'x, y, z'
'-x, -y, -z'

loop_
_atom_site_label
_atom_site_type_symbol
_atom_site_fract_x
_atom_site_fract_y
_atom_site_fract_z
_atom_site_U_iso_or_equiv
_atom_site_adp_type
_atom_site_occupancy
_atom_site_site_symmetry_order
_atom_site_calc_flag
_atom_site_refinement_flags_posn
_atom_site_refinement_flags_adp
_atom_site_refinement_flags_occupancy
_atom_site_disorder_assembly
_atom_site_disorder_group
C15 C 0.0441(14) 0.6189(15) 0.6549(8) 0.065(7) Uani 1 1 d . . . . .
H15A H -0.004330 0.612461 0.669606 0.078 Uiso 1 1 calc R U . . .
H15B H 0.055564 0.564894 0.646271 0.078 Uiso 1 1 calc R U . . .
N1 N 0.9688(10) 0.0017(10) 0.7077(6) 0.050(4) Uani 1 1 d . . . . .
C47 C 0.5870(11) 0.1244(11) 0.8691(8) 0.049(5) Uani 1 1 d . . . . .
H47A H 0.535406 0.101724 0.844011 0.059 Uiso 1 1 calc R U . . .
H47B H 0.570083 0.127318 0.899042 0.059 Uiso 1 1 calc R U . . .
C52 C 0.284(2) 0.6256(19) 0.5065(11) 0.099(10) Uani 1 1 d . U . . .
H52A H 0.263672 0.573490 0.515738 0.118 Uiso 1 1 calc R U . . .
H52B H 0.333159 0.620775 0.493082 0.118 Uiso 1 1 calc R U . . .
N3 N 0.3426(13) 0.7625(10) 0.6455(8) 0.081(7) Uani 1 1 d . . . . .
C60 C 0.2167(16) 0.6425(17) 0.4709(9) 0.078(7) Uani 1 1 d . U . . .
H60A H 0.233009 0.697417 0.463894 0.094 Uiso 1 1 calc R U . . .
H60B H 0.204117 0.602688 0.441781 0.094 Uiso 1 1 calc R U . . .
N4 N 0.2221(13) 0.1465(12) 0.8934(7) 0.068(6) Uani 1 1 d . . . . .
C65 C 0.6965(13) 0.3567(12) 0.9994(7) 0.046(5) Uani 1 1 d . . . . .
H65A H 0.691377 0.310311 1.016048 0.055 Uiso 1 1 calc R U . . .
H65B H 0.655821 0.389237 1.006661 0.055 Uiso 1 1 calc R U . . .
C66 C 0.5750(11) 0.2650(11) 0.8807(8) 0.046(5) Uani 1 1 d . . . . .
H66A H 0.513873 0.242049 0.868517 0.055 Uiso 1 1 calc R U . . .
H66B H 0.588830 0.315038 0.867941 0.055 Uiso 1 1 calc R U . . .
C69 C 0.7679(12) 0.0378(10) 0.9098(8) 0.053(6) Uani 1 1 d . . . . .
H69A H 0.794395 0.036516 0.882947 0.063 Uiso 1 1 calc R U . . .
H69B H 0.735582 -0.017302 0.909058 0.063 Uiso 1 1 calc R U . . .
C5 C 0.1832(12) 0.1595(11) 0.5715(8) 0.048(5) Uani 1 1 d . . . . .
C70 C 0.5928(12) 0.2867(13) 0.9327(8) 0.054(6) Uani 1 1 d . . . . .
H70A H 0.555013 0.321386 0.941431 0.065 Uiso 1 1 calc R U . . .
H70B H 0.582133 0.237067 0.946217 0.065 Uiso 1 1 calc R U . . .
K2 K 0.8046(2) 0.2628(2) 0.91969(13) 0.0324(9) Uani 1 1 d . . . . .
K1 K 0.1696(2) 0.7177(2) 0.58161(14) 0.0377(10) Uani 1 1 d . . . . .
K3 K 0.2490(2) -0.0260(2) 0.88984(14) 0.0388(10) Uani 1 1 d . . . . .
K4 K 0.7960(3) -0.0286(3) 0.64030(15) 0.0453(11) Uani 1 1 d . . . . .
C72 C 1.0190(13) 0.2347(13) 0.9836(9) 0.068(7) Uani 1 1 d . . . . .
H72A H 1.069062 0.248322 1.010126 0.082 Uiso 1 1 calc R U . . .
H72B H 1.037444 0.216625 0.955204 0.082 Uiso 1 1 calc R U . . .
O01A O 0.0934(8) 0.8459(7) 0.5496(4) 0.043(3) Uani 1 1 d . . . . .
O10 O 0.8687(8) 0.8753(7) 0.9469(5) 0.056(4) Uani 1 1 d . . . . .
O01C O 0.0238(8) 0.6549(8) 0.6130(5) 0.049(4) Uani 1 1 d . . . . .
O01D O 0.3029(9) 0.0680(9) 0.8277(5) 0.056(4) Uani 1 1 d . . . . .
O01E O 0.8936(9) -0.1498(8) 0.6442(5) 0.052(4) Uani 1 1 d . . . . .
O01F O 0.7685(9) 0.2600(8) 0.8226(4) 0.050(4) Uani 1 1 d . . . . .
O4 O 0.1332(11) 0.2709(10) 0.7821(6) 0.073(5) Uani 1 1 d . . . . .
O01H O 0.3715(9) -0.0614(11) 0.9616(5) 0.066(4) Uani 1 1 d . . . . .
O01N O 0.1468(10) 0.6362(9) 0.4909(5) 0.066(4) Uani 1 1 d . . . . .
O01O O 0.3085(8) -0.0982(8) 0.8157(5) 0.050(4) Uani 1 1 d . . . . .
O01P O 0.7231(9) -0.1824(8) 0.5903(5) 0.056(4) Uani 1 1 d . . . . .
O01Q O 0.2453(11) 0.8856(8) 0.6198(5) 0.075(5) Uani 1 1 d . . . . .
O01S O 0.9349(8) 0.3253(8) 0.8781(5) 0.054(4) Uani 1 1 d . . . . .
O3 O 0.1744(8) 0.5438(8) 0.5822(4) 0.047(3) Uani 1 1 d . . . . .
C11 C 0.9541(13) 0.1654(13) 0.9920(9) 0.070(8) Uani 1 1 d . . . . .
H11A H 0.980994 0.120119 0.999379 0.084 Uiso 1 1 calc R U . . .
H11B H 0.930919 0.184041 1.018470 0.084 Uiso 1 1 calc R U . . .
O1 O 0.4706(8) 0.0684(7) 0.7282(4) 0.045(3) Uani 1 1 d . . . . .
C12 C 0.7840(15) -0.2281(13) 0.5816(8) 0.069(7) Uani 1 1 d . . . . .
H12A H 0.815874 -0.203717 0.560427 0.083 Uiso 1 1 calc R U . . .
H12B H 0.755044 -0.284141 0.566467 0.083 Uiso 1 1 calc R U . . .
O013 O 0.8420(8) 0.3586(7) 1.0093(4) 0.046(3) Uani 1 1 d . . . . .
C13 C 0.2655(15) 0.7093(13) 0.7038(7) 0.066(7) Uani 1 1 d . . . . .
H13A H 0.269960 0.675033 0.728062 0.080 Uiso 1 1 calc R U . . .
H13B H 0.266399 0.764695 0.718797 0.080 Uiso 1 1 calc R U . . .
O6 O 0.8296(8) 0.4392(8) 0.9117(5) 0.049(4) Uani 1 1 d . . . . .
C14 C 0.1224(17) 0.9212(14) 0.5816(9) 0.076(8) Uani 1 1 d . . . . .
H14A H 0.102335 0.916077 0.610348 0.091 Uiso 1 1 calc R U . . .
H14B H 0.099443 0.964049 0.567541 0.091 Uiso 1 1 calc R U . . .
O015 O 0.7138(8) 0.0926(7) 0.9074(5) 0.048(4) Uani 1 1 d . . . . .
O016 O 0.8899(8) 0.1402(7) 0.9514(5) 0.050(4) Uani 1 1 d . . . . .
C16 C 0.6233(14) 0.2099(13) 0.8140(7) 0.060(6) Uani 1 1 d . . . . .
H16A H 0.567336 0.216118 0.797463 0.072 Uiso 1 1 calc R U . . .
H16B H 0.631460 0.157151 0.799795 0.072 Uiso 1 1 calc R U . . .
O017 O 0.6787(8) 0.3286(7) 0.9505(4) 0.040(3) Uani 1 1 d . . . . .
C17 C 0.9899(14) 0.3534(13) 1.0228(8) 0.060(6) Uani 1 1 d . U . . .
H17A H 1.047649 0.386959 1.035050 0.072 Uiso 1 1 calc R U . . .
H17B H 0.979874 0.315035 1.044197 0.072 Uiso 1 1 calc R U . . .
O8 O 0.5302(9) 0.9167(8) 0.7689(5) 0.055(4) Uani 1 1 d . . . . .
C18 C 0.9127(16) 0.2954(14) 0.8291(8) 0.066(7) Uani 1 1 d . . . . .
H18A H 0.910769 0.236672 0.823361 0.079 Uiso 1 1 calc R U . . .
H18B H 0.955887 0.322617 0.814487 0.079 Uiso 1 1 calc R U . . .
C19 C 0.8427(15) -0.2288(13) 0.6263(8) 0.062(6) Uani 1 1 d . . . . .
H19A H 0.810231 -0.246364 0.648885 0.075 Uiso 1 1 calc R U . . .
H19B H 0.878998 -0.267370 0.621299 0.075 Uiso 1 1 calc R U . . .
O9 O 0.9026(11) 0.6754(10) 0.7241(6) 0.082(5) Uani 1 1 d . . . . .
C22 C 0.7577(13) 0.0868(16) 0.7427(8) 0.074(8) Uani 1 1 d . . . . .
H22A H 0.763017 0.101698 0.776541 0.089 Uiso 1 1 calc R U . . .
H22B H 0.767626 0.136959 0.729552 0.089 Uiso 1 1 calc R U . . .
N01I N -0.0051(10) 0.6787(10) 0.5149(5) 0.045(4) Uani 1 1 d . . . . .
O1R O 0.0827(9) 0.0015(9) 0.8778(5) 0.060(4) Uani 1 1 d . . . . .
O1T O 0.1892(9) 0.6785(9) 0.6697(5) 0.062(4) Uani 1 1 d . . . . .
O1U O 0.9329(10) 0.0822(9) 0.6260(6) 0.065(4) Uani 1 1 d . . . . .
O1V O 0.3273(10) 0.0913(11) 0.9703(5) 0.077(5) Uani 1 1 d . . . . .
N01X N 0.9843(9) 0.3091(10) 0.9780(6) 0.054(5) Uani 1 1 d . . . . .
O1Y O 0.6620(9) 0.0229(8) 0.6709(5) 0.052(4) Uani 1 1 d . . . . .
O2A O 0.7768(11) 0.0451(11) 0.5585(6) 0.078(5) Uani 1 1 d . . . . .
O20 O 0.8180(8) 0.0387(8) 0.7341(5) 0.052(4) Uani 1 1 d . . . . .
C20 C 0.3596(14) -0.0380(14) 0.7975(7) 0.056(6) Uani 1 1 d . . . . .
H20A H 0.374430 -0.064321 0.769696 0.067 Uiso 1 1 calc R U . . .
H20B H 0.412591 -0.013275 0.821186 0.067 Uiso 1 1 calc R U . . .
O23 O 0.1138(8) -0.1538(9) 0.8881(7) 0.073(5) Uani 1 1 d . . . . .
C23 C 0.1176(16) 0.6707(16) 0.6873(7) 0.066(7) Uani 1 1 d . . . . .
H23A H 0.105859 0.724879 0.695081 0.079 Uiso 1 1 calc R U . . .
H23B H 0.128333 0.648330 0.716351 0.079 Uiso 1 1 calc R U . . .
N23 N 0.6238(13) -0.0563(13) 0.5738(7) 0.078(6) Uani 1 1 d . . . . .
N024 N 0.2774(11) -0.1946(9) 0.8869(7) 0.054(5) Uani 1 1 d . . . . .
C24 C 1.0102(13) -0.0665(13) 0.7006(8) 0.057(6) Uani 1 1 d . . . . .
H24A H 1.052900 -0.065770 0.729311 0.068 Uiso 1 1 calc R U . . .
H24B H 1.039674 -0.060311 0.675194 0.068 Uiso 1 1 calc R U . . .
N025 N 0.6216(10) 0.2069(10) 0.8633(5) 0.045(4) Uani 1 1 d . . . . .
C76 C 0.6895(14) 0.2754(14) 0.8051(8) 0.061(6) Uani 1 1 d . . . . .
H76A H 0.680715 0.275832 0.771322 0.073 Uiso 1 1 calc R U . . .
H76B H 0.685584 0.328858 0.820773 0.073 Uiso 1 1 calc R U . . .
C1 C 0.4546(11) 0.1232(11) 0.7107(6) 0.038(5) Uani 1 1 d . . . . .
C02U C 1.0122(14) 0.0740(14) 0.6477(9) 0.069(7) Uani 1 1 d . . . . .
H02O H 1.054895 0.119119 0.643258 0.083 Uiso 1 1 calc R U . . .
H02P H 1.022736 0.023064 0.632638 0.083 Uiso 1 1 calc R U . . .
C02R C 0.7816(15) 0.4057(13) 1.0143(7) 0.059(6) Uani 1 1 d . . . . .
H02A H 0.787518 0.449146 0.995601 0.071 Uiso 1 1 calc R U . . .
H02B H 0.792268 0.431372 1.047359 0.071 Uiso 1 1 calc R U . . .
C02W C 0.6754(13) 0.0379(13) 0.7204(7) 0.056(6) Uani 1 1 d . . . . .
H02Q H 0.668870 -0.014241 0.731682 0.067 Uiso 1 1 calc R U . . .
H02R H 0.632042 0.065569 0.729063 0.067 Uiso 1 1 calc R U . . .
C02X C 0.2050(13) -0.2455(15) 0.8959(11) 0.082(9) Uani 1 1 d . . . . .
H02K H 0.207500 -0.235357 0.929645 0.099 Uiso 1 1 calc R U . . .
H02L H 0.206596 -0.302835 0.886831 0.099 Uiso 1 1 calc R U . . .
C02F C -0.0007(13) 0.6196(11) 0.4758(7) 0.050(6) Uani 1 1 d . . . . .
H02C H -0.051410 0.614021 0.450418 0.061 Uiso 1 1 calc R U . . .
H02D H -0.002891 0.566581 0.485931 0.061 Uiso 1 1 calc R U . . .
C02J C -0.0230(13) 0.7529(12) 0.4992(7) 0.049(5) Uani 1 1 d . U . . .
H02E H -0.084178 0.744055 0.485341 0.058 Uiso 1 1 calc R U . . .
H02F H 0.007120 0.764060 0.474609 0.058 Uiso 1 1 calc R U . . .
C02K C 0.8349(12) 0.0656(12) 0.9547(9) 0.058(6) Uani 1 1 d . . . . .
H02G H 0.808171 0.074762 0.981128 0.070 Uiso 1 1 calc R U . . .
H02H H 0.867974 0.023759 0.960077 0.070 Uiso 1 1 calc R U . . .
C02P C 0.3149(17) 0.0252(14) 0.7849(9) 0.074(8) Uani 1 1 d . . . . .
H02M H 0.348325 0.062842 0.769698 0.089 Uiso 1 1 calc R U . . .
H02N H 0.259619 0.000826 0.763082 0.089 Uiso 1 1 calc R U . . .
C3 C 0.2059(12) 0.5001(12) 0.6037(7) 0.045(5) Uani 1 1 d . . . . .
C02N C 0.6450(13) 0.0669(12) 0.8682(8) 0.057(6) Uani 1 1 d . . . . .
H02I H 0.614316 0.011758 0.868821 0.068 Uiso 1 1 calc R U . . .
H02J H 0.665681 0.065394 0.839369 0.068 Uiso 1 1 calc R U . . .
C9 C 0.8473(13) 0.6808(12) 0.7417(7) 0.047(5) Uani 1 1 d . . . . .
C4 C 0.1757(15) 0.2943(13) 0.7583(8) 0.057(6) Uani 1 1 d . . . . .
C8 C 0.5628(10) 0.8627(10) 0.7759(6) 0.028(4) Uani 1 1 d . . . . .
C21 C 0.2618(19) 0.1333(16) 0.8190(9) 0.084(8) Uani 1 1 d . . . . .
H21A H 0.201964 0.111653 0.802599 0.100 Uiso 1 1 calc R U . . .
H21B H 0.289555 0.165917 0.799098 0.100 Uiso 1 1 calc R U . . .
C6 C 0.7867(10) 0.4816(10) 0.8961(6) 0.028(4) Uani 1 1 d . . . . .
C26 C 0.4039(15) 0.0768(17) 0.9964(9) 0.080(8) Uani 1 1 d . . . . .
H26A H 0.422677 0.114524 1.026507 0.096 Uiso 1 1 calc R U . . .
H26B H 0.448481 0.086329 0.979018 0.096 Uiso 1 1 calc R U . . .
C7 C 0.5132(11) 0.6647(11) 0.9353(7) 0.035(4) Uani 1 1 d . . . . .
C27 C 0.8472(18) 0.1122(16) 0.5615(9) 0.086(9) Uani 1 1 d . . . . .
H27A H 0.846389 0.126076 0.530201 0.103 Uiso 1 1 calc R U . . .
H27B H 0.842061 0.160318 0.582161 0.103 Uiso 1 1 calc R U . . .
C28 C -0.0678(13) 0.6426(15) 0.5392(8) 0.066(7) Uani 1 1 d . . . . .
H28A H -0.090811 0.686391 0.553563 0.079 Uiso 1 1 calc R U . . .
H28B H -0.115085 0.605638 0.515689 0.079 Uiso 1 1 calc R U . . .
O7 O 0.4753(9) 0.6775(10) 0.9626(5) 0.068(5) Uani 1 1 d . . . . .
C29 C 0.1208(13) -0.2294(15) 0.8685(11) 0.085(9) Uani 1 1 d . . . . .
H29A H 0.121213 -0.231017 0.835262 0.102 Uiso 1 1 calc R U . . .
H29B H 0.072474 -0.271078 0.870692 0.102 Uiso 1 1 calc R U . . .
C030 C 0.1315(16) 0.1404(15) 0.8780(9) 0.076(8) Uani 1 1 d . U . . .
H03A H 0.116192 0.128116 0.843524 0.091 Uiso 1 1 calc R U . . .
H03B H 0.119815 0.193991 0.887364 0.091 Uiso 1 1 calc R U . . .
Bi14 Bi 0.61157(4) 0.51089(4) 0.93092(3) 0.03656(17) Uani 1 1 d . . . . .
C30 C 0.5817(14) -0.0245(16) 0.6492(7) 0.067(7) Uani 1 1 d . . . . .
H30A H 0.538216 -0.003545 0.662415 0.080 Uiso 1 1 calc R U . . .
H30B H 0.578550 -0.081083 0.653884 0.080 Uiso 1 1 calc R U . . .
C31 C 0.5672(14) -0.0200(15) 0.5971(8) 0.067(7) Uani 1 1 d . . . . .
H31A H 0.508335 -0.047506 0.581397 0.080 Uiso 1 1 calc R U . . .
H31B H 0.574402 0.037379 0.593489 0.080 Uiso 1 1 calc R U . . .
Bi15 Bi 0.54473(4) 0.49084(4) 0.82898(2) 0.03284(16) Uani 1 1 d . . . . .
C32 C 0.3532(14) -0.1985(15) 0.9218(9) 0.066(7) Uani 1 1 d . . . . .
H32A H 0.404386 -0.179488 0.910753 0.080 Uiso 1 1 calc R U . . .
H32B H 0.351255 -0.255110 0.926264 0.080 Uiso 1 1 calc R U . . .
Bi13 Bi 0.73714(4) 0.66863(4) 0.94799(2) 0.03448(17) Uani 1 1 d . . . . .
C77 C 0.9278(13) 0.4068(12) 1.0220(8) 0.064(7) Uani 1 1 d . . . . .
H77A H 0.938320 0.440561 1.053116 0.076 Uiso 1 1 calc R U . . .
H77B H 0.935233 0.443233 0.999303 0.076 Uiso 1 1 calc R U . . .
Bi11 Bi 0.71786(4) 0.52227(4) 0.77770(2) 0.03241(16) Uani 1 1 d . . . . .
C10 C 0.8210(11) 0.8260(11) 0.9179(8) 0.046(5) Uani 1 1 d . . . . .
Bi16 Bi 0.48066(4) 0.66913(4) 0.80760(2) 0.02932(15) Uani 1 1 d . . . . .
C34 C 1.0326(12) 0.3581(13) 0.9513(10) 0.065(7) Uani 1 1 d . . . . .
H34A H 1.018565 0.412081 0.953900 0.078 Uiso 1 1 calc R U . . .
H34B H 1.093393 0.365886 0.965754 0.078 Uiso 1 1 calc R U . . .
C35 C 0.2491(16) 0.1891(16) 0.9407(9) 0.081(8) Uani 1 1 d . . . . .
H35A H 0.205915 0.171266 0.957822 0.097 Uiso 1 1 calc R U . . .
H35B H 0.253986 0.247660 0.940795 0.097 Uiso 1 1 calc R U . . .
Bi12 Bi 0.85184(4) 0.65312(4) 0.85238(2) 0.03190(16) Uani 1 1 d . . . . .
C37 C 1.0178(16) 0.3242(18) 0.9019(10) 0.087(9) Uani 1 1 d . . . . .
H37 H 1.058013 0.304350 0.887808 0.105 Uiso 1 1 calc R U . . .
Bi20 Bi 0.58533(5) 0.63210(4) 0.72011(2) 0.03687(17) Uani 1 1 d . . . . .
C36 C 0.8989(14) 0.0700(17) 0.7620(9) 0.077(8) Uani 1 1 d . . . . .
H36A H 0.895876 0.079166 0.795005 0.093 Uiso 1 1 calc R U . . .
H36B H 0.921472 0.122824 0.754155 0.093 Uiso 1 1 calc R U . . .
Bi17 Bi 0.60790(4) 0.80515(4) 0.88119(2) 0.02848(15) Uani 1 1 d . . . . .
C59 C 0.3571(14) -0.1462(18) 0.9676(10) 0.088(10) Uani 1 1 d . . . . .
H59A H 0.303435 -0.161320 0.977171 0.106 Uiso 1 1 calc R U . . .
H59B H 0.403437 -0.154261 0.992154 0.106 Uiso 1 1 calc R U . . .
Rh1 Rh 0.37808(8) 0.35705(8) 0.68013(5) 0.0290(3) Uani 1 1 d . . . . .
C67 C 0.0746(14) 0.0792(14) 0.8952(10) 0.072(7) Uani 1 1 d . U . . .
H67A H 0.089754 0.088837 0.929691 0.087 Uiso 1 1 calc R U . . .
H67B H 0.015416 0.084124 0.884826 0.087 Uiso 1 1 calc R U . . .
C64 C 0.9247(18) 0.0893(17) 0.5795(9) 0.086(9) Uani 1 1 d . . . . .
H64A H 0.925915 0.037080 0.561177 0.103 Uiso 1 1 calc R U . . .
H64B H 0.972800 0.130427 0.576407 0.103 Uiso 1 1 calc R U . . .
C63 C 0.4063(17) 0.746(2) 0.6184(13) 0.114(13) Uani 1 1 d . U . . .
H63A H 0.423407 0.793654 0.604032 0.137 Uiso 1 1 calc R U . . .
H63B H 0.457137 0.738529 0.639907 0.137 Uiso 1 1 calc R U . . .
C68 C 0.3730(17) 0.674(2) 0.5817(12) 0.092(10) Uani 1 1 d . . . . .
H68A H 0.419266 0.660207 0.568248 0.110 Uiso 1 1 calc R U . . .
H68B H 0.349551 0.627895 0.595365 0.110 Uiso 1 1 calc R U . . .
C73 C -0.0372(12) 0.5975(14) 0.5755(8) 0.054(6) Uani 1 1 d . . . . .
H73A H -0.084742 0.570811 0.587301 0.065 Uiso 1 1 calc R U . . .
H73B H -0.010291 0.555504 0.562691 0.065 Uiso 1 1 calc R U . . .
O2 O 0.5213(10) 0.3336(13) 0.5228(6) 0.096(7) Uani 1 1 d . . . . .
C79 C 0.2920(15) -0.2226(12) 0.8414(10) 0.070(8) Uani 1 1 d . . . . .
H79A H 0.237400 -0.236891 0.818059 0.084 Uiso 1 1 calc R U . . .
H79B H 0.314430 -0.272185 0.842741 0.084 Uiso 1 1 calc R U . . .
O5 O 0.1331(9) 0.1099(7) 0.5452(5) 0.057(4) Uani 1 1 d . . . . .
C62 C 0.8312(16) 0.3102(16) 0.8087(9) 0.078(8) Uani 1 1 d . . . . .
H62A H 0.830203 0.367418 0.818842 0.093 Uiso 1 1 calc R U . . .
H62B H 0.820912 0.299723 0.774362 0.093 Uiso 1 1 calc R U . . .
C61 C 0.6956(16) 0.055(2) 0.5418(9) 0.095(11) Uani 1 1 d . . . . .
H61 H 0.683291 0.106130 0.537001 0.114 Uiso 1 1 calc R U . . .
Rh5 Rh 0.25526(9) 0.42994(8) 0.63466(5) 0.0322(3) Uani 1 1 d . . . . .
O60 O 0.3102(9) 0.6883(11) 0.5468(7) 0.082(6) Uani 1 1 d . . . . .
Rh6 Rh 0.23848(9) 0.32146(8) 0.71902(5) 0.0323(3) Uani 1 1 d . . . . .
C58 C 0.0322(13) -0.1402(15) 0.8678(11) 0.092(10) Uani 1 1 d . . . . .
H58A H -0.013327 -0.182820 0.872019 0.110 Uiso 1 1 calc R U . . .
H58B H 0.025561 -0.139296 0.834132 0.110 Uiso 1 1 calc R U . . .
Rh2 Rh 0.26137(9) 0.23927(8) 0.61399(5) 0.0373(4) Uani 1 1 d . . . . .
C57 C 0.0747(15) 0.6382(12) 0.4567(7) 0.059(6) Uani 1 1 d . . . . .
H57A H 0.069108 0.598062 0.428520 0.070 Uiso 1 1 calc R U . . .
H57B H 0.080095 0.692410 0.447848 0.070 Uiso 1 1 calc R U . . .
Rh4 Rh 0.44311(9) 0.31528(9) 0.60300(5) 0.0380(4) Uani 1 1 d . . . . .
C56 C 0.5928(15) -0.1467(16) 0.5634(10) 0.094(10) Uani 1 1 d . U . . .
H56A H 0.575693 -0.164516 0.590988 0.113 Uiso 1 1 calc R U . . .
H56B H 0.542067 -0.160640 0.537330 0.113 Uiso 1 1 calc R U . . .
Rh3 Rh 0.42705(9) 0.20912(8) 0.68583(5) 0.0336(3) Uani 1 1 d . . . . .
Rh11 Rh 0.61341(8) 0.77916(8) 0.78919(5) 0.0281(3) Uani 1 1 d . . . . .
C54 C 0.3371(16) 0.1744(16) 0.9668(9) 0.079(8) Uani 1 1 d . . . . .
H54A H 0.380281 0.189633 0.949221 0.095 Uiso 1 1 calc R U . . .
H54B H 0.355748 0.207993 0.998237 0.095 Uiso 1 1 calc R U . . .
Rh12 Rh 0.76343(9) 0.68632(8) 0.77066(5) 0.0325(3) Uani 1 1 d . . . . .
C53 C 0.2676(17) 0.1827(16) 0.8631(9) 0.076(7) Uani 1 1 d . . . . .
H53 H 0.299927 0.236576 0.871420 0.091 Uiso 1 1 calc R U . . .
Rh8 Rh 0.74740(8) 0.74900(8) 0.87456(5) 0.0302(3) Uani 1 1 d . . . . .
Rh7 Rh 0.63085(8) 0.62731(7) 0.81090(4) 0.0245(3) Uani 1 1 d . . . . .
C2 C 0.4904(13) 0.3262(12) 0.5528(7) 0.051(5) Uani 1 1 d . . . . .
Rh10 Rh 0.57426(8) 0.64598(8) 0.89273(5) 0.0269(3) Uani 1 1 d . . . . .
C50 C 0.6315(17) -0.018(2) 0.5324(8) 0.095(10) Uani 1 1 d . . . . .
H50 H 0.597006 -0.040828 0.502197 0.114 Uiso 1 1 calc R U . . .
Rh9 Rh 0.72331(8) 0.54899(8) 0.87313(5) 0.0282(3) Uani 1 1 d . . . . .
C78 C 0.3902(15) -0.0065(18) 1.0045(8) 0.075(8) Uani 1 1 d . . . . .
H78A H 0.441404 -0.014740 1.025463 0.090 Uiso 1 1 calc R U . . .
H78B H 0.342849 -0.017080 1.019924 0.090 Uiso 1 1 calc R U . . .
Bi10 Bi 0.34731(5) 0.48338(4) 0.73189(2) 0.03915(18) Uani 1 1 d . . . . .
C48 C 0.0021(12) 0.8240(14) 0.5368(8) 0.067(7) Uani 1 1 d . . . . .
H48A H -0.020922 0.869409 0.525912 0.080 Uiso 1 1 calc R U . . .
H48B H -0.019916 0.811078 0.563953 0.080 Uiso 1 1 calc R U . . .
Bi9 Bi 0.16074(5) 0.45183(5) 0.70216(3) 0.04329(19) Uani 1 1 d . . . . .
Bi8 Bi 0.12673(5) 0.29849(4) 0.63277(2) 0.03910(18) Uani 1 1 d . . . . .
Bi6 Bi 0.42600(5) 0.47373(4) 0.63167(3) 0.03984(18) Uani 1 1 d . . . . .
C45 C 0.0306(13) -0.0575(14) 0.8942(10) 0.073(8) Uani 1 1 d . . . . .
H45A H -0.027761 -0.048925 0.888494 0.088 Uiso 1 1 calc R U . . .
H45B H 0.051875 -0.054353 0.928116 0.088 Uiso 1 1 calc R U . . .
Bi7 Bi 0.29149(4) 0.34716(4) 0.55780(2) 0.03698(17) Uani 1 1 d . . . . .
C44 C 0.6553(16) -0.1923(17) 0.5512(9) 0.092(10) Uani 1 1 d . U . . .
H44A H 0.628110 -0.250264 0.541011 0.110 Uiso 1 1 calc R U . . .
H44B H 0.676429 -0.172272 0.525236 0.110 Uiso 1 1 calc R U . . .
Bi1 Bi 0.39880(4) 0.30426(4) 0.76265(2) 0.03398(17) Uani 1 1 d . . . . .
C43 C 0.9582(15) 0.0147(16) 0.7560(8) 0.073(7) Uani 1 1 d . . . . .
H43A H 1.013838 0.038392 0.777541 0.088 Uiso 1 1 calc R U . . .
H43B H 0.936021 -0.037979 0.764121 0.088 Uiso 1 1 calc R U . . .
Bi2 Bi 0.26123(4) 0.16925(4) 0.68999(2) 0.03350(17) Uani 1 1 d . . . . .
C25 C 0.9466(14) -0.1471(14) 0.6883(8) 0.067(7) Uani 1 1 d . . . . .
H25A H 0.976187 -0.192239 0.687301 0.081 Uiso 1 1 calc R U . . .
H25B H 0.912874 -0.151757 0.711957 0.081 Uiso 1 1 calc R U . . .
Bi5 Bi 0.54498(4) 0.36544(4) 0.69886(3) 0.04218(19) Uani 1 1 d . . . . .
C41 C 1.0230(16) 0.0734(16) 0.6992(9) 0.080(8) Uani 1 1 d . . . . .
H41A H 1.082632 0.074348 0.713412 0.095 Uiso 1 1 calc R U . . .
H41B H 1.008815 0.122587 0.714201 0.095 Uiso 1 1 calc R U . . .
Bi3 Bi 0.37384(5) 0.15138(5) 0.59082(3) 0.0459(2) Uani 1 1 d . . . . .
C40 C 0.2146(17) 0.9429(13) 0.5931(8) 0.069(7) Uani 1 1 d . . . . .
H40A H 0.235314 0.941214 0.564231 0.083 Uiso 1 1 calc R U . . .
H40B H 0.234882 0.998257 0.611403 0.083 Uiso 1 1 calc R U . . .
Bi4 Bi 0.55709(5) 0.21940(5) 0.63692(3) 0.0550(2) Uani 1 1 d . . . . .
C39 C 0.3535(14) -0.1600(14) 0.8255(9) 0.069(7) Uani 1 1 d . . . . .
H39A H 0.405533 -0.138061 0.850400 0.083 Uiso 1 1 calc R U . . .
H39B H 0.368875 -0.184201 0.797364 0.083 Uiso 1 1 calc R U . . .
Bi18 Bi 0.78573(4) 0.84693(4) 0.81260(3) 0.03790(17) Uani 1 1 d . . . . .
C38 C 0.3377(15) 0.7106(16) 0.6817(9) 0.085(9) Uani 1 1 d . . . . .
H38A H 0.335750 0.654540 0.667324 0.102 Uiso 1 1 calc R U . . .
H38B H 0.390326 0.728681 0.706454 0.102 Uiso 1 1 calc R U . . .
Bi19 Bi 0.69083(5) 0.78822(5) 0.71327(3) 0.04249(19) Uani 1 1 d . . . . .
N33 N 0.702(3) 0.490(3) 1.1375(15) 0.21(2) Uani 1 1 d . . . . .
N5 N 0.849(5) 0.426(5) 0.682(3) 0.42(5) Uani 1 1 d . U . . .
C49 C 0.797(4) 0.345(4) 0.669(2) 0.21(2) Uani 1 1 d . U . . .
N21 N 0.917(3) 0.286(3) 0.6936(19) 0.26(3) Uani 1 1 d . . . . .
C71 C 0.816(4) 0.271(4) 0.661(2) 0.25(3) Uani 1 1 d . . . . .
C51 C 0.682(6) 0.562(4) 1.076(3) 0.32(5) Uani 1 1 d . U . . .
N2 N 0.628(3) 0.606(3) 1.073(2) 0.29(4) Uani 1 1 d . . . . .
C46 C 0.677(4) 0.572(5) 1.1282(15) 0.25(4) Uani 1 1 d . . . . .
C33 C 0.378(3) 0.425(5) 0.421(2) 0.25(4) Uani 1 1 d . . . . .
N75 N 0.383(5) 0.460(3) 0.458(2) 0.41(6) Uani 1 1 d D . . . .
C74 C 0.322(4) 0.472(3) 0.389(2) 0.19(2) Uani 1 1 d . U . . .
N6 N 0.238(4) 0.450(4) 0.378(2) 0.35(4) Uani 1 1 d D U . . .
C55 C 0.3360(18) 0.9065(14) 0.6353(10) 0.097(10) Uani 1 1 d . . . . .
H55A H 0.354953 0.962595 0.652682 0.117 Uiso 1 1 calc R U . . .
H55B H 0.362011 0.902119 0.608353 0.117 Uiso 1 1 calc R U . . .
C42 C 0.3614(18) 0.8470(17) 0.6670(10) 0.097(9) Uani 1 1 d . U . . .
H42A H 0.422848 0.863970 0.680638 0.116 Uiso 1 1 calc R U . . .
H42B H 0.332876 0.851754 0.692955 0.116 Uiso 1 1 calc R U . . .

loop_
_atom_site_aniso_label
_atom_site_aniso_U_11
_atom_site_aniso_U_22
_atom_site_aniso_U_33
_atom_site_aniso_U_23
_atom_site_aniso_U_13
_atom_site_aniso_U_12
C15 0.052(14) 0.099(19) 0.083(18) 0.058(16) 0.046(14) 0.047(14)
N1 0.034(9) 0.054(11) 0.067(12) 0.023(9) 0.016(9) 0.005(8)
C47 0.034(11) 0.033(11) 0.068(15) 0.013(10) -0.005(10) -0.008(9)
C52 0.11(2) 0.11(3) 0.10(2) 0.000(19) 0.06(2) 0.04(2)
N3 0.067(14) 0.026(10) 0.111(18) 0.021(10) -0.043(13) -0.021(9)
C60 0.076(11) 0.087(11) 0.079(11) 0.020(8) 0.040(9) 0.011(8)
N4 0.070(14) 0.072(14) 0.053(12) -0.016(10) 0.015(11) 0.017(11)
C65 0.059(14) 0.041(12) 0.043(12) 0.013(9) 0.018(10) 0.013(10)
C66 0.018(9) 0.028(10) 0.091(17) 0.022(10) 0.000(10) 0.013(8)
C69 0.045(12) 0.010(9) 0.096(18) 0.004(10) 0.003(12) 0.010(8)
C5 0.043(12) 0.031(11) 0.064(14) 0.017(10) -0.003(11) 0.010(10)
C70 0.040(12) 0.057(14) 0.071(16) 0.018(12) 0.012(11) 0.022(10)
K2 0.031(2) 0.027(2) 0.038(2) 0.0061(17) 0.0018(17) 0.0087(16)
K1 0.037(2) 0.033(2) 0.039(2) 0.0078(18) -0.0008(18) 0.0101(18)
K3 0.035(2) 0.047(3) 0.036(2) 0.0119(19) 0.0054(18) 0.0111(19)
K4 0.053(3) 0.047(3) 0.044(3) 0.010(2) 0.022(2) 0.015(2)
C72 0.042(13) 0.048(14) 0.11(2) 0.032(13) -0.010(13) 0.018(11)
O01A 0.058(9) 0.025(7) 0.048(8) 0.006(6) 0.010(7) 0.019(6)
O10 0.046(8) 0.026(7) 0.080(11) 0.010(7) -0.016(8) 0.006(6)
O01C 0.053(9) 0.048(9) 0.068(10) 0.034(7) 0.030(8) 0.030(7)
O01D 0.068(10) 0.061(10) 0.050(9) 0.020(7) 0.021(8) 0.024(8)
O01E 0.056(9) 0.053(9) 0.053(9) 0.018(7) 0.015(7) 0.018(7)
O01F 0.059(9) 0.050(9) 0.035(8) 0.003(6) 0.013(7) -0.003(7)
O4 0.088(12) 0.065(11) 0.079(12) 0.030(9) 0.035(10) 0.024(9)
O01H 0.057(10) 0.102(13) 0.049(10) 0.033(9) 0.012(8) 0.026(9)
O01N 0.085(12) 0.080(11) 0.049(10) 0.009(8) 0.029(9) 0.047(9)
O01O 0.033(7) 0.050(9) 0.074(10) 0.019(7) 0.014(7) 0.023(6)
O01P 0.062(10) 0.059(10) 0.048(9) -0.008(7) 0.018(8) 0.022(8)
O01Q 0.094(13) 0.036(9) 0.061(10) 0.006(7) -0.029(9) -0.018(8)
O01S 0.046(9) 0.039(8) 0.079(11) 0.009(7) 0.021(8) 0.008(6)
O3 0.053(9) 0.048(8) 0.040(8) 0.014(7) -0.002(7) 0.020(7)
C11 0.042(13) 0.052(14) 0.11(2) 0.042(14) -0.017(13) 0.015(11)
O1 0.051(8) 0.029(7) 0.053(9) 0.012(6) -0.003(7) 0.021(6)
C12 0.078(17) 0.043(14) 0.068(17) -0.007(11) -0.009(13) 0.012(12)
O013 0.050(8) 0.035(8) 0.050(9) 0.004(6) -0.001(7) 0.017(6)
C13 0.080(18) 0.049(14) 0.045(14) 0.001(10) -0.039(13) 0.018(12)
O6 0.057(9) 0.052(9) 0.053(9) 0.027(7) 0.015(7) 0.037(7)
C14 0.10(2) 0.048(15) 0.09(2) 0.013(14) 0.033(17) 0.043(15)
O015 0.042(8) 0.035(8) 0.059(9) 0.007(6) -0.013(7) 0.014(6)
O016 0.037(8) 0.027(7) 0.084(11) 0.020(7) -0.002(7) 0.010(6)
C16 0.062(15) 0.065(16) 0.039(13) -0.005(11) -0.020(11) 0.023(12)
O017 0.042(8) 0.042(8) 0.042(8) 0.011(6) 0.013(6) 0.014(6)
C17 0.054(9) 0.060(9) 0.054(9) 0.012(8) -0.011(7) 0.009(8)
O8 0.055(9) 0.047(9) 0.079(11) 0.035(8) 0.025(8) 0.020(7)
C18 0.09(2) 0.062(16) 0.054(15) 0.021(12) 0.033(14) 0.019(14)
C19 0.080(17) 0.050(15) 0.057(15) 0.001(11) 0.012(13) 0.027(13)
O9 0.087(13) 0.093(14) 0.104(14) 0.054(11) 0.059(12) 0.049(11)
C22 0.040(13) 0.11(2) 0.065(16) -0.024(15) 0.030(12) 0.017(13)
N01I 0.046(10) 0.054(11) 0.036(10) 0.027(8) 0.001(8) 0.011(8)
O1R 0.060(10) 0.049(9) 0.076(11) 0.020(8) 0.010(8) 0.024(8)
O1T 0.063(10) 0.077(11) 0.040(9) 0.007(7) -0.010(8) 0.025(8)
O1U 0.070(11) 0.060(10) 0.075(12) 0.025(8) 0.031(9) 0.015(8)
O1V 0.066(11) 0.101(15) 0.053(10) -0.021(9) -0.001(8) 0.028(10)
N01X 0.024(9) 0.059(12) 0.064(12) 0.001(9) -0.015(8) 0.011(8)
O1Y 0.058(9) 0.058(9) 0.046(9) 0.016(7) 0.020(7) 0.016(7)
O2A 0.088(13) 0.095(14) 0.072(12) 0.020(10) 0.043(10) 0.041(11)
O20 0.045(8) 0.053(9) 0.053(9) -0.008(7) 0.018(7) 0.002(7)
C20 0.069(15) 0.079(17) 0.042(13) 0.032(11) 0.030(11) 0.036(13)
O23 0.033(8) 0.049(10) 0.140(16) 0.024(10) 0.018(9) 0.017(7)
C23 0.085(19) 0.10(2) 0.033(13) 0.042(13) 0.024(13) 0.047(16)
N23 0.085(15) 0.091(17) 0.063(14) -0.008(12) 0.007(11) 0.062(13)
N024 0.057(11) 0.031(9) 0.092(14) 0.037(9) 0.040(11) 0.015(8)
C24 0.045(13) 0.066(15) 0.060(15) 0.014(12) 0.004(11) 0.020(11)
N025 0.048(10) 0.053(11) 0.030(9) 0.007(8) -0.006(8) 0.019(8)
C76 0.071(16) 0.061(15) 0.049(14) 0.034(12) 0.000(12) 0.011(12)
C1 0.035(11) 0.028(11) 0.043(12) -0.006(9) 0.002(9) 0.003(8)
C02U 0.056(15) 0.064(16) 0.10(2) 0.040(14) 0.033(14) -0.002(12)
C02R 0.095(19) 0.049(14) 0.040(13) 0.000(10) 0.026(12) 0.023(13)
C02W 0.053(14) 0.061(15) 0.062(15) 0.004(11) 0.026(12) 0.027(11)
C02X 0.032(12) 0.066(17) 0.15(3) 0.036(17) 0.025(15) 0.010(11)
C02F 0.066(15) 0.031(11) 0.041(12) 0.016(9) -0.016(11) 0.002(10)
C02J 0.048(9) 0.052(9) 0.045(9) 0.024(7) -0.005(7) 0.014(7)
C02K 0.037(12) 0.044(13) 0.103(19) 0.022(12) 0.022(12) 0.018(10)
C02P 0.10(2) 0.072(17) 0.088(19) 0.050(15) 0.070(17) 0.049(15)
C3 0.035(11) 0.042(12) 0.045(12) 0.011(10) -0.017(9) 0.002(9)
C02N 0.053(14) 0.029(11) 0.078(16) -0.001(10) -0.004(12) 0.008(10)
C9 0.058(14) 0.042(12) 0.058(14) 0.027(10) 0.031(12) 0.021(10)
C4 0.076(16) 0.051(14) 0.065(16) 0.035(12) 0.036(13) 0.033(12)
C8 0.028(10) 0.024(10) 0.034(10) 0.009(8) 0.015(8) 0.002(8)
C21 0.12(2) 0.08(2) 0.08(2) 0.041(16) 0.045(17) 0.048(17)
C6 0.025(9) 0.040(11) 0.026(9) 0.009(8) 0.016(8) 0.015(8)
C26 0.057(16) 0.10(2) 0.070(18) -0.003(16) -0.003(14) 0.015(15)
C7 0.033(10) 0.040(11) 0.046(12) 0.024(9) 0.025(9) 0.013(8)
C27 0.10(2) 0.08(2) 0.068(18) 0.050(15) 0.002(16) -0.009(17)
C28 0.039(13) 0.081(17) 0.076(17) 0.044(14) -0.004(12) 0.005(11)
O7 0.063(10) 0.092(13) 0.070(11) 0.035(9) 0.041(9) 0.024(9)
C29 0.033(13) 0.065(18) 0.16(3) 0.028(18) 0.030(15) -0.008(12)
C030 0.09(2) 0.076(18) 0.061(16) -0.012(13) 0.008(14) 0.045(15)
Bi14 0.0374(4) 0.0347(4) 0.0424(4) 0.0177(3) 0.0093(3) 0.0123(3)
C30 0.062(16) 0.090(19) 0.048(14) -0.004(13) 0.020(12) 0.020(14)
C31 0.050(14) 0.089(18) 0.070(17) 0.001(13) 0.023(12) 0.038(13)
Bi15 0.0297(4) 0.0223(4) 0.0414(4) 0.0053(3) -0.0004(3) 0.0031(3)
C32 0.055(15) 0.087(18) 0.090(19) 0.075(16) 0.035(14) 0.034(13)
Bi13 0.0294(4) 0.0369(4) 0.0334(4) 0.0030(3) -0.0001(3) 0.0084(3)
C77 0.056(14) 0.035(12) 0.071(16) -0.008(11) -0.019(12) -0.014(10)
Bi11 0.0364(4) 0.0268(4) 0.0330(4) 0.0000(3) 0.0042(3) 0.0127(3)
C10 0.016(9) 0.035(11) 0.079(16) 0.009(11) -0.008(10) 0.004(8)
Bi16 0.0241(3) 0.0265(4) 0.0349(4) 0.0046(3) -0.0005(3) 0.0081(3)
C34 0.027(11) 0.050(14) 0.13(2) 0.036(15) 0.023(13) 0.005(10)
C35 0.070(18) 0.080(19) 0.09(2) -0.018(15) 0.040(16) 0.012(14)
Bi12 0.0244(3) 0.0293(4) 0.0407(4) 0.0055(3) 0.0038(3) 0.0075(3)
C37 0.059(17) 0.14(3) 0.09(2) 0.041(19) 0.042(16) 0.046(17)
Bi20 0.0444(4) 0.0365(4) 0.0261(4) 0.0013(3) -0.0015(3) 0.0139(3)
C36 0.043(14) 0.11(2) 0.066(17) -0.017(15) 0.015(12) 0.007(14)
Bi17 0.0298(4) 0.0237(3) 0.0304(4) 0.0013(3) 0.0039(3) 0.0080(3)
C59 0.031(13) 0.13(3) 0.11(2) 0.09(2) 0.007(14) 0.017(14)
Rh1 0.0300(7) 0.0248(7) 0.0281(8) 0.0044(6) -0.0016(6) 0.0059(6)
C67 0.041(13) 0.071(18) 0.11(2) 0.008(15) 0.039(14) 0.016(12)
C64 0.11(2) 0.10(2) 0.058(17) 0.038(15) 0.026(16) 0.005(17)
C63 0.040(16) 0.17(4) 0.15(3) 0.09(3) 0.000(19) 0.04(2)
C68 0.056(18) 0.13(3) 0.12(3) 0.04(2) 0.054(19) 0.048(18)
C73 0.041(12) 0.071(16) 0.064(15) 0.035(13) 0.027(11) 0.011(11)
O2 0.063(11) 0.151(19) 0.073(13) 0.023(12) 0.045(10) -0.012(11)
C79 0.069(16) 0.033(13) 0.13(2) 0.025(14) 0.053(16) 0.026(11)
O5 0.065(10) 0.015(7) 0.065(10) -0.009(6) -0.019(8) -0.004(7)
C62 0.080(19) 0.077(19) 0.067(18) 0.004(14) 0.014(15) 0.004(15)
C61 0.050(16) 0.20(4) 0.057(17) 0.06(2) 0.014(14) 0.05(2)
Rh5 0.0365(8) 0.0273(8) 0.0310(8) 0.0079(6) -0.0007(6) 0.0105(6)
O60 0.039(9) 0.085(13) 0.131(17) 0.058(12) 0.010(10) 0.020(9)
Rh6 0.0386(8) 0.0303(8) 0.0299(8) 0.0087(6) 0.0056(6) 0.0128(6)
C58 0.029(13) 0.059(17) 0.17(3) 0.017(18) -0.005(15) 0.000(11)
Rh2 0.0391(9) 0.0306(8) 0.0331(8) 0.0048(6) -0.0040(7) -0.0001(6)
C57 0.103(19) 0.035(12) 0.030(12) 0.016(9) 0.006(12) 0.000(12)
Rh4 0.0325(8) 0.0418(9) 0.0369(9) 0.0034(7) 0.0073(7) 0.0043(7)
C56 0.052(15) 0.09(2) 0.11(2) -0.045(17) -0.019(15) 0.028(14)
Rh3 0.0334(8) 0.0288(8) 0.0369(8) 0.0043(6) 0.0006(6) 0.0125(6)
Rh11 0.0311(7) 0.0264(7) 0.0282(8) 0.0077(6) 0.0041(6) 0.0109(6)
C54 0.075(18) 0.08(2) 0.074(18) -0.028(15) 0.019(14) 0.018(15)
Rh12 0.0338(8) 0.0326(8) 0.0363(8) 0.0095(6) 0.0122(7) 0.0131(6)
C53 0.087(19) 0.071(18) 0.080(19) 0.018(15) 0.042(16) 0.013(14)
Rh8 0.0247(7) 0.0255(7) 0.0366(8) 0.0019(6) 0.0002(6) 0.0062(6)
Rh7 0.0246(7) 0.0211(7) 0.0261(7) 0.0029(5) 0.0010(6) 0.0071(5)
C2 0.045(13) 0.051(13) 0.043(13) 0.010(10) 0.001(10) -0.013(10)
Rh10 0.0250(7) 0.0255(7) 0.0309(8) 0.0072(6) 0.0041(6) 0.0089(6)
C50 0.059(17) 0.20(3) 0.023(13) 0.008(16) -0.010(12) 0.04(2)
Rh9 0.0261(7) 0.0263(7) 0.0324(8) 0.0076(6) 0.0014(6) 0.0106(6)
C78 0.051(15) 0.13(3) 0.052(16) 0.033(16) 0.003(12) 0.036(15)
Bi10 0.0500(5) 0.0265(4) 0.0343(4) -0.0010(3) -0.0044(3) 0.0124(3)
C48 0.034(12) 0.086(18) 0.080(18) 0.031(14) -0.005(12) 0.020(12)
Bi9 0.0520(5) 0.0426(4) 0.0421(4) 0.0118(3) 0.0095(4) 0.0259(4)
Bi8 0.0392(4) 0.0388(4) 0.0352(4) 0.0114(3) -0.0002(3) 0.0050(3)
Bi6 0.0390(4) 0.0312(4) 0.0418(4) 0.0090(3) -0.0002(3) -0.0020(3)
C45 0.032(12) 0.065(17) 0.12(2) 0.041(16) 0.002(13) -0.005(11)
Bi7 0.0399(4) 0.0378(4) 0.0285(4) 0.0055(3) 0.0016(3) 0.0041(3)
C44 0.066(17) 0.10(2) 0.08(2) -0.024(16) -0.031(15) 0.046(15)
Bi1 0.0411(4) 0.0287(4) 0.0272(4) 0.0030(3) -0.0053(3) 0.0115(3)
C43 0.056(15) 0.11(2) 0.054(16) 0.014(14) 0.014(12) 0.008(14)
Bi2 0.0350(4) 0.0252(4) 0.0368(4) 0.0073(3) 0.0000(3) 0.0060(3)
C25 0.052(14) 0.076(18) 0.060(16) 0.001(13) -0.004(12) 0.006(12)
Bi5 0.0294(4) 0.0397(4) 0.0487(5) 0.0032(3) -0.0041(3) 0.0041(3)
C41 0.070(18) 0.074(18) 0.09(2) 0.018(15) -0.004(15) 0.014(14)
Bi3 0.0529(5) 0.0386(4) 0.0395(4) -0.0034(3) 0.0054(4) 0.0069(4)
C40 0.10(2) 0.031(13) 0.065(16) -0.001(11) 0.008(15) 0.018(13)
Bi4 0.0429(5) 0.0600(6) 0.0644(6) 0.0033(4) 0.0140(4) 0.0208(4)
C39 0.059(15) 0.078(18) 0.084(18) 0.028(14) 0.015(13) 0.042(13)
Bi18 0.0345(4) 0.0305(4) 0.0483(5) 0.0071(3) 0.0102(3) 0.0056(3)
C38 0.053(16) 0.09(2) 0.09(2) 0.035(16) -0.040(15) 0.003(14)
Bi19 0.0550(5) 0.0458(5) 0.0379(4) 0.0191(3) 0.0183(4) 0.0225(4)
N33 0.22(4) 0.28(6) 0.17(4) 0.14(4) 0.07(3) 0.02(4)
N5 0.42(5) 0.42(5) 0.42(5) 0.07(2) 0.11(2) 0.09(2)
C49 0.21(3) 0.22(3) 0.21(3) 0.040(11) 0.054(11) 0.041(11)
N21 0.19(4) 0.35(6) 0.39(7) 0.17(5) 0.22(5) 0.18(4)
C71 0.19(5) 0.33(8) 0.22(6) -0.10(5) 0.05(4) 0.14(5)
C51 0.48(9) 0.25(6) 0.28(7) -0.03(5) 0.10(6) 0.27(6)
N2 0.15(4) 0.29(6) 0.35(7) -0.13(6) 0.14(4) -0.15(4)
C46 0.25(7) 0.35(9) 0.06(3) 0.04(4) 0.00(3) -0.12(6)
C33 0.09(3) 0.42(10) 0.17(5) 0.03(6) 0.05(3) -0.10(5)
N75 0.86(18) 0.11(4) 0.20(6) 0.02(4) 0.07(8) 0.01(6)
C74 0.18(2) 0.19(2) 0.19(2) 0.026(10) 0.045(11) 0.040(11)
N6 0.35(4) 0.35(4) 0.36(4) 0.060(12) 0.083(13) 0.077(13)
C55 0.11(2) 0.038(15) 0.10(2) 0.012(14) -0.037(18) -0.004(15)
C42 0.093(12) 0.090(12) 0.090(12) 0.014(9) -0.003(9) 0.006(9)

loop_
_atom_type_symbol
_atom_type_description
_atom_type_scat_dispersion_real
_atom_type_scat_dispersion_imag
_atom_type_scat_source
C C 0.0033 0.0016 'International Tables Vol C Tables 4.2.6.8 and 6.1.1.4'
H H 0.0000 0.0000 'International Tables Vol C Tables 4.2.6.8 and 6.1.1.4'
Bi Bi -4.1077 10.2566 'International Tables Vol C Tables 4.2.6.8 and 6.1.1.4'
K K 0.2009 0.2494 'International Tables Vol C Tables 4.2.6.8 and 6.1.1.4'
N N 0.0061 0.0033 'International Tables Vol C Tables 4.2.6.8 and 6.1.1.4'
O O 0.0106 0.0060 'International Tables Vol C Tables 4.2.6.8 and 6.1.1.4'
Rh Rh -1.1178 0.9187 'International Tables Vol C Tables 4.2.6.8 and 6.1.1.4'

loop_
_geom_angle_atom_site_label_1
_geom_angle_atom_site_label_2
_geom_angle_atom_site_label_3
_geom_angle
_geom_angle_site_symmetry_1
_geom_angle_site_symmetry_3
_geom_angle_publ_flag
H15A C15 H15B 108.2 . . ?
O01C C15 H15A 109.8 . . ?
O01C C15 H15B 109.8 . . ?
C23 C15 H15A 109.8 . . ?
C23 C15 H15B 109.8 . . ?
C23 C15 O01C 109.4(18) . . ?
C24 N1 K4 111.6(12) . . ?
C24 N1 C43 109.8(17) . . ?
C43 N1 K4 108.9(12) . . ?
C41 N1 K4 108.7(13) . . ?
C41 N1 C24 107.5(17) . . ?
C41 N1 C43 110.2(19) . . ?
H47A C47 H47B 107.4 . . ?
N025 C47 H47A 108.3 . . ?
N025 C47 H47B 108.3 . . ?
N025 C47 C02N 115.8(17) . . ?
C02N C47 H47A 108.3 . . ?
C02N C47 H47B 108.3 . . ?
H52A C52 H52B 108.0 . . ?
C60 C52 H52A 109.3 . . ?
C60 C52 H52B 109.3 . . ?
O60 C52 H52A 109.3 . . ?
O60 C52 H52B 109.3 . . ?
O60 C52 C60 112(2) . . ?
C63 N3 K1 109.3(16) . . ?
C38 N3 K1 104.6(12) . . ?
C38 N3 C63 112(2) . . ?
C42 N3 K1 109.9(15) . . ?
C42 N3 C63 111(2) . . ?
C42 N3 C38 110(2) . . ?
C52 C60 H60A 110.8 . . ?
C52 C60 H60B 110.8 . . ?
H60A C60 H60B 108.9 . . ?
O01N C60 C52 105(2) . . ?
O01N C60 H60A 110.8 . . ?
O01N C60 H60B 110.8 . . ?
C030 N4 K3 106.9(14) . . ?
C35 N4 K3 109.7(16) . . ?
C35 N4 C030 107.9(18) . . ?
C53 N4 K3 107.0(14) . . ?
C53 N4 C030 112(2) . . ?
C53 N4 C35 113(2) . . ?
H65A C65 H65B 108.4 . . ?
O017 C65 H65A 110.0 . . ?
O017 C65 H65B 110.0 . . ?
O017 C65 C02R 108.5(16) . . ?
C02R C65 H65A 110.0 . . ?
C02R C65 H65B 110.0 . . ?
H66A C66 H66B 107.5 . . ?
C70 C66 H66A 108.5 . . ?
C70 C66 H66B 108.5 . . ?
N025 C66 H66A 108.5 . . ?
N025 C66 H66B 108.5 . . ?
N025 C66 C70 115.0(15) . . ?
H69A C69 H69B 108.4 . . ?
O015 C69 H69A 110.1 . . ?
O015 C69 H69B 110.1 . . ?
O015 C69 C02K 107.9(16) . . ?
C02K C69 H69A 110.1 . . ?
C02K C69 H69B 110.1 . . ?
O5 C5 Rh2 179(2) . . ?
C66 C70 H70A 109.8 . . ?
C66 C70 H70B 109.8 . . ?
H70A C70 H70B 108.2 . . ?
O017 C70 C66 109.5(16) . . ?
O017 C70 H70A 109.8 . . ?
O017 C70 H70B 109.8 . . ?
O01F K2 O013 146.5(4) . . ?
O01F K2 O6 76.5(4) . . ?
O01F K2 O015 92.0(4) . . ?
O01F K2 O016 115.6(4) . . ?
O01F K2 N01X 121.2(5) . . ?
O01F K2 N025 60.9(4) . . ?
O01S K2 O01F 60.6(4) . . ?
O01S K2 O013 105.6(4) . . ?
O01S K2 O6 63.0(4) . . ?
O01S K2 O015 127.7(4) . . ?
O01S K2 O016 92.3(4) . . ?
O01S K2 N01X 61.3(5) . . ?
O01S K2 N025 121.2(5) . . ?
O013 K2 O6 70.3(4) . . ?
O013 K2 O015 117.9(4) . . ?
O013 K2 O016 94.1(4) . . ?
O013 K2 N01X 60.0(4) . . ?
O013 K2 N025 120.0(4) . . ?
O6 K2 N01X 84.8(4) . . ?
O6 K2 N025 98.4(4) . . ?
O015 K2 O6 157.6(4) . . ?
O015 K2 N01X 117.5(4) . . ?
O015 K2 N025 59.2(4) . . ?
O016 K2 O6 143.9(4) . . ?
O016 K2 O015 58.5(3) . . ?
O016 K2 N01X 59.5(4) . . ?
O016 K2 N025 117.4(4) . . ?
O017 K2 O01F 105.1(4) . . ?
O017 K2 O01S 132.9(4) . . ?
O017 K2 O013 60.2(4) . . ?
O017 K2 O6 70.2(4) . . ?
O017 K2 O015 95.1(4) . . ?
O017 K2 O016 130.8(4) . . ?
O017 K2 N01X 119.8(4) . . ?
O017 K2 N025 60.7(4) . . ?
N01X K2 N025 176.6(5) . . ?
N3 K1 N01I 177.6(5) . . ?
O01A K1 N3 118.5(4) . . ?
O01A K1 O3 153.0(4) . . ?
O01A K1 N01I 59.3(4) . . ?
O01C K1 N3 121.8(6) . . ?
O01C K1 O01A 90.6(4) . . ?
O01C K1 O01Q 114.3(5) . . ?
O01C K1 O3 76.0(4) . . ?
O01C K1 N01I 59.9(4) . . ?
O01N K1 N3 119.7(6) . . ?
O01N K1 O01A 92.4(4) . . ?
O01N K1 O01C 106.8(5) . . ?
O01N K1 O01Q 128.4(5) . . ?
O01N K1 O3 69.9(4) . . ?
O01N K1 N01I 60.3(5) . . ?
O01N K1 O60 59.4(5) . . ?
O01Q K1 N3 60.5(5) . . ?
O01Q K1 O01A 58.6(4) . . ?
O01Q K1 O3 148.4(4) . . ?
O01Q K1 N01I 117.5(5) . . ?
O3 K1 N3 88.4(4) . . ?
O3 K1 N01I 93.7(4) . . ?
O1T K1 N3 61.5(6) . . ?
O1T K1 O01A 126.5(4) . . ?
O1T K1 O01C 60.7(4) . . ?
O1T K1 O01N 136.8(5) . . ?
O1T K1 O01Q 91.4(5) . . ?
O1T K1 O3 67.0(4) . . ?
O1T K1 N01I 120.3(5) . . ?
O1T K1 O60 108.0(5) . . ?
O60 K1 N3 60.5(7) . . ?
O60 K1 O01A 116.7(4) . . ?
O60 K1 O01C 148.4(4) . . ?
O60 K1 O01Q 94.4(5) . . ?
O60 K1 O3 72.5(4) . . ?
O60 K1 N01I 119.2(5) . . ?
O01D K3 N4 59.7(5) . . ?
O01D K3 O01H 119.1(4) . . ?
O01D K3 O01O 60.7(4) . . ?
O01D K3 O1R 98.1(4) . . ?
O01D K3 O1V 95.4(5) . . ?
O01D K3 O23 137.4(5) . . ?
O01D K3 N024 120.2(5) . . ?
O01H K3 N4 119.6(5) . . ?
O01H K3 O1R 137.3(5) . . ?
O01H K3 N024 59.8(5) . . ?
O01O K3 N4 119.9(5) . . ?
O01O K3 O01H 95.3(4) . . ?
O01O K3 O1R 122.6(4) . . ?
O01O K3 N024 60.1(4) . . ?
O1R K3 N4 60.4(5) . . ?
O1R K3 N024 120.1(5) . . ?
O1V K3 N4 60.2(5) . . ?
O1V K3 O01H 60.1(5) . . ?
O1V K3 O01O 133.4(5) . . ?
O1V K3 O1R 98.5(5) . . ?
O1V K3 N024 119.3(5) . . ?
O23 K3 N4 120.1(5) . . ?
O23 K3 O01H 98.3(5) . . ?
O23 K3 O01O 98.4(5) . . ?
O23 K3 O1R 60.3(4) . . ?
O23 K3 O1V 122.3(6) . . ?
O23 K3 N024 60.4(4) . . ?
N024 K3 N4 179.4(6) . . ?
N1 K4 Bi19 91.3(3) . 1_545 ?
O01E K4 N1 58.6(4) . . ?
O01E K4 O2A 117.3(4) . . ?
O01E K4 N23 122.2(5) . . ?
O01E K4 Bi19 70.5(3) . 1_545 ?
O01P K4 N1 119.3(5) . . ?
O01P K4 O01E 61.2(4) . . ?
O01P K4 O1U 127.5(5) . . ?
O01P K4 O1Y 103.7(4) . . ?
O01P K4 O2A 93.4(5) . . ?
O01P K4 O20 132.1(4) . . ?
O01P K4 N23 61.5(5) . . ?
O01P K4 Bi19 61.7(3) . 1_545 ?
O1U K4 N1 60.4(5) . . ?
O1U K4 O01E 90.4(4) . . ?
O1U K4 O2A 59.8(5) . . ?
O1U K4 N23 119.4(6) . . ?
O1U K4 Bi19 151.6(4) . 1_545 ?
O1Y K4 N1 119.7(5) . . ?
O1Y K4 O01E 143.5(4) . . ?
O1Y K4 O1U 121.7(4) . . ?
O1Y K4 O2A 95.5(4) . . ?
O1Y K4 N23 59.7(5) . . ?
O1Y K4 Bi19 73.1(3) . 1_545 ?
O2A K4 N1 120.0(5) . . ?
O2A K4 N23 59.9(6) . . ?
O2A K4 Bi19 147.7(4) . 1_545 ?
O20 K4 N1 59.7(4) . . ?
O20 K4 O01E 103.5(4) . . ?
O20 K4 O1U 95.1(4) . . ?
O20 K4 O1Y 60.2(4) . . ?
O20 K4 O2A 130.5(5) . . ?
O20 K4 N23 119.7(5) . . ?
O20 K4 Bi19 70.4(3) . 1_545 ?
N23 K4 N1 179.2(5) . . ?
N23 K4 Bi19 88.9(5) . 1_545 ?
H72A C72 H72B 107.9 . . ?
C11 C72 H72A 109.1 . . ?
C11 C72 H72B 109.1 . . ?
N01X C72 H72A 109.1 . . ?
N01X C72 H72B 109.1 . . ?
N01X C72 C11 112.4(18) . . ?
C14 O01A K1 113.1(12) . . ?
C14 O01A C48 110.7(17) . . ?
C48 O01A K1 113.2(11) . . ?
C15 O01C K1 112.7(11) . . ?
C73 O01C C15 111.3(16) . . ?
C73 O01C K1 110.0(10) . . ?
C02P O01D K3 116.8(11) . . ?
C21 O01D K3 116.7(13) . . ?
C21 O01D C02P 111.3(16) . . ?
C19 O01E K4 112.0(12) . . ?
C25 O01E K4 114.9(13) . . ?
C25 O01E C19 110.9(16) . . ?
C76 O01F K2 113.1(12) . . ?
C62 O01F K2 113.0(13) . . ?
C62 O01F C76 110.9(17) . . ?
C59 O01H K3 114.8(13) . . ?
C78 O01H K3 114.0(13) . . ?
C78 O01H C59 112.8(19) . . ?
C60 O01N K1 118.3(15) . . ?
C60 O01N C57 109.0(18) . . ?
C57 O01N K1 119.4(12) . . ?
C20 O01O K3 111.2(11) . . ?
C39 O01O K3 116.1(13) . . ?
C39 O01O C20 109.0(15) . . ?
C12 O01P K4 112.9(12) . . ?
C44 O01P K4 118.9(14) . . ?
C44 O01P C12 112.6(16) . . ?
C40 O01Q K1 115.5(12) . . ?
C55 O01Q K1 116.5(13) . . ?
C55 O01Q C40 111.2(18) . . ?
C18 O01S K2 110.7(12) . . ?
C37 O01S K2 115.9(13) . . ?
C37 O01S C18 116.1(19) . . ?
C3 O3 K1 143.3(13) . . ?
C72 C11 H11A 110.2 . . ?
C72 C11 H11B 110.2 . . ?
H11A C11 H11B 108.5 . . ?
O016 C11 C72 107.7(18) . . ?
O016 C11 H11A 110.2 . . ?
O016 C11 H11B 110.2 . . ?
O01P C12 H12A 109.8 . . ?
O01P C12 H12B 109.8 . . ?
O01P C12 C19 109.3(19) . . ?
H12A C12 H12B 108.3 . . ?
C19 C12 H12A 109.8 . . ?
C19 C12 H12B 109.8 . . ?
C02R O013 K2 112.4(11) . . ?
C02R O013 C77 112.5(16) . . ?
C77 O013 K2 111.7(12) . . ?
H13A C13 H13B 108.2 . . ?
O1T C13 H13A 109.8 . . ?
O1T C13 H13B 109.8 . . ?
O1T C13 C38 109.6(19) . . ?
C38 C13 H13A 109.8 . . ?
C38 C13 H13B 109.8 . . ?
C6 O6 K2 135.9(13) . . ?
O01A C14 H14A 109.7 . . ?
O01A C14 H14B 109.7 . . ?
O01A C14 C40 109.7(18) . . ?
H14A C14 H14B 108.2 . . ?
C40 C14 H14A 109.7 . . ?
C40 C14 H14B 109.7 . . ?
C69 O015 K2 113.2(10) . . ?
C02N O015 C69 111.4(15) . . ?
C02N O015 K2 115.2(11) . . ?
C11 O016 K2 116.0(11) . . ?
C11 O016 C02K 109.5(15) . . ?
C02K O016 K2 115.2(10) . . ?
H16A C16 H16B 107.3 . . ?
N025 C16 H16A 108.1 . . ?
N025 C16 H16B 108.1 . . ?
N025 C16 C76 116.9(17) . . ?
C76 C16 H16A 108.1 . . ?
C76 C16 H16B 108.1 . . ?
C65 O017 C70 111.4(15) . . ?
C65 O017 K2 115.0(11) . . ?
C70 O017 K2 118.5(11) . . ?
H17A C17 H17B 107.8 . . ?
N01X C17 H17A 109.1 . . ?
N01X C17 H17B 109.1 . . ?
N01X C17 C77 112.7(17) . . ?
C77 C17 H17A 109.1 . . ?
C77 C17 H17B 109.1 . . ?
O01S C18 H18A 109.7 . . ?
O01S C18 H18B 109.7 . . ?
O01S C18 C62 110(2) . . ?
H18A C18 H18B 108.2 . . ?
C62 C18 H18A 109.7 . . ?
C62 C18 H18B 109.7 . . ?
O01E C19 C12 109.4(18) . . ?
O01E C19 H19A 109.8 . . ?
O01E C19 H19B 109.8 . . ?
C12 C19 H19A 109.8 . . ?
C12 C19 H19B 109.8 . . ?
H19A C19 H19B 108.2 . . ?
H22A C22 H22B 108.6 . . ?
O20 C22 H22A 110.4 . . ?
O20 C22 H22B 110.4 . . ?
C02W C22 H22A 110.4 . . ?
C02W C22 H22B 110.4 . . ?
C02W C22 O20 106.7(18) . . ?
C02F N01I K1 105.7(11) . . ?
C02F N01I C02J 110.8(14) . . ?
C02F N01I C28 110.1(17) . . ?
C02J N01I K1 109.2(11) . . ?
C02J N01I C28 112.2(17) . . ?
C28 N01I K1 108.6(11) . . ?
C67 O1R K3 117.1(12) . . ?
C67 O1R C45 110.5(18) . . ?
C45 O1R K3 111.0(12) . . ?
C13 O1T K1 120.8(14) . . ?
C23 O1T K1 115.3(11) . . ?
C23 O1T C13 114.2(19) . . ?
C02U O1U K4 115.6(12) . . ?
C02U O1U C64 113.6(19) . . ?
C64 O1U K4 112.5(15) . . ?
C26 O1V K3 114.1(14) . . ?
C54 O1V K3 118.9(14) . . ?
C54 O1V C26 110.2(19) . . ?
C72 N01X K2 110.3(11) . . ?
C17 N01X K2 111.8(12) . . ?
C17 N01X C72 109.1(17) . . ?
C17 N01X C34 111.1(18) . . ?
C34 N01X K2 105.4(12) . . ?
C34 N01X C72 109.0(17) . . ?
C02W O1Y K4 113.2(11) . . ?
C30 O1Y K4 115.1(12) . . ?
C30 O1Y C02W 111.9(16) . . ?
C27 O2A K4 112.5(13) . . ?
C61 O2A K4 113.9(14) . . ?
C61 O2A C27 118(2) . . ?
C22 O20 K4 114.3(12) . . ?
C36 O20 K4 120.0(12) . . ?
C36 O20 C22 113.4(16) . . ?
O01O C20 H20A 109.4 . . ?
O01O C20 H20B 109.4 . . ?
O01O C20 C02P 111.3(17) . . ?
H20A C20 H20B 108.0 . . ?
C02P C20 H20A 109.4 . . ?
C02P C20 H20B 109.4 . . ?
C29 O23 K3 115.3(12) . . ?
C29 O23 C58 109.6(18) . . ?
C58 O23 K3 113.9(13) . . ?
C15 C23 H23A 109.0 . . ?
C15 C23 H23B 109.0 . . ?
O1T C23 C15 112.7(19) . . ?
O1T C23 H23A 109.0 . . ?
O1T C23 H23B 109.0 . . ?
H23A C23 H23B 107.8 . . ?
C31 N23 K4 109.7(14) . . ?
C31 N23 C56 109(2) . . ?
C31 N23 C50 108.6(19) . . ?
C56 N23 K4 104.5(13) . . ?
C50 N23 K4 110.0(15) . . ?
C50 N23 C56 115(2) . . ?
C02X N024 K3 108.9(13) . . ?
C02X N024 C32 108.5(17) . . ?
C02X N024 C79 112.1(19) . . ?
C32 N024 K3 112.4(14) . . ?
C79 N024 K3 108.6(11) . . ?
C79 N024 C32 106.4(18) . . ?
N1 C24 H24A 109.3 . . ?
N1 C24 H24B 109.3 . . ?
N1 C24 C25 111.4(18) . . ?
H24A C24 H24B 108.0 . . ?
C25 C24 H24A 109.3 . . ?
C25 C24 H24B 109.3 . . ?
C47 N025 C66 111.8(16) . . ?
C47 N025 K2 109.9(10) . . ?
C47 N025 C16 110.9(16) . . ?
C66 N025 K2 106.6(11) . . ?
C66 N025 C16 111.0(16) . . ?
C16 N025 K2 106.4(12) . . ?
O01F C76 C16 108.1(16) . . ?
O01F C76 H76A 110.1 . . ?
O01F C76 H76B 110.1 . . ?
C16 C76 H76A 110.1 . . ?
C16 C76 H76B 110.1 . . ?
H76A C76 H76B 108.4 . . ?
O1 C1 Rh3 177.3(17) . . ?
O1U C02U H02O 108.9 . . ?
O1U C02U H02P 108.9 . . ?
O1U C02U C41 113(2) . . ?
H02O C02U H02P 107.7 . . ?
C41 C02U H02O 108.9 . . ?
C41 C02U H02P 108.9 . . ?
C65 C02R H02A 109.4 . . ?
C65 C02R H02B 109.4 . . ?
O013 C02R C65 111.3(17) . . ?
O013 C02R H02A 109.4 . . ?
O013 C02R H02B 109.4 . . ?
H02A C02R H02B 108.0 . . ?
C22 C02W H02Q 109.2 . . ?
C22 C02W H02R 109.2 . . ?
O1Y C02W C22 112.0(18) . . ?
O1Y C02W H02Q 109.2 . . ?
O1Y C02W H02R 109.2 . . ?
H02Q C02W H02R 107.9 . . ?
N024 C02X H02K 109.3 . . ?
N024 C02X H02L 109.3 . . ?
N024 C02X C29 112(2) . . ?
H02K C02X H02L 108.0 . . ?
C29 C02X H02K 109.3 . . ?
C29 C02X H02L 109.3 . . ?
N01I C02F H02C 108.3 . . ?
N01I C02F H02D 108.3 . . ?
N01I C02F C57 116.0(17) . . ?
H02C C02F H02D 107.4 . . ?
C57 C02F H02C 108.3 . . ?
C57 C02F H02D 108.3 . . ?
N01I C02J H02E 108.9 . . ?
N01I C02J H02F 108.9 . . ?
N01I C02J C48 113.5(17) . . ?
H02E C02J H02F 107.7 . . ?
C48 C02J H02E 108.9 . . ?
C48 C02J H02F 108.9 . . ?
C69 C02K H02G 110.0 . . ?
C69 C02K H02H 110.0 . . ?
O016 C02K C69 108.6(17) . . ?
O016 C02K H02G 110.0 . . ?
O016 C02K H02H 110.0 . . ?
H02G C02K H02H 108.3 . . ?
O01D C02P C20 107.3(18) . . ?
O01D C02P H02M 110.3 . . ?
O01D C02P H02N 110.3 . . ?
C20 C02P H02M 110.3 . . ?
C20 C02P H02N 110.3 . . ?
H02M C02P H02N 108.5 . . ?
O3 C3 Rh5 177.5(19) . . ?
C47 C02N H02I 109.9 . . ?
C47 C02N H02J 109.9 . . ?
O015 C02N C47 109.1(16) . . ?
O015 C02N H02I 109.9 . . ?
O015 C02N H02J 109.9 . . ?
H02I C02N H02J 108.3 . . ?
O9 C9 Rh12 177.4(18) . . ?
O4 C4 Rh6 175(2) . . ?
O8 C8 Rh11 177.7(15) . . ?
O01D C21 H21A 110.0 . . ?
O01D C21 H21B 110.0 . . ?
O01D C21 C53 108(2) . . ?
H21A C21 H21B 108.4 . . ?
C53 C21 H21A 110.0 . . ?
C53 C21 H21B 110.0 . . ?
O6 C6 Rh9 178.4(17) . . ?
O1V C26 H26A 109.7 . . ?
O1V C26 H26B 109.7 . . ?
O1V C26 C78 110(2) . . ?
H26A C26 H26B 108.2 . . ?
C78 C26 H26A 109.7 . . ?
C78 C26 H26B 109.7 . . ?
O7 C7 Rh10 179(2) . . ?
O2A C27 H27A 109.9 . . ?
O2A C27 H27B 109.9 . . ?
H27A C27 H27B 108.3 . . ?
C64 C27 O2A 109(2) . . ?
C64 C27 H27A 109.9 . . ?
C64 C27 H27B 109.9 . . ?
N01I C28 H28A 108.2 . . ?
N01I C28 H28B 108.2 . . ?
H28A C28 H28B 107.4 . . ?
C73 C28 N01I 116.2(17) . . ?
C73 C28 H28A 108.2 . . ?
C73 C28 H28B 108.2 . . ?
O23 C29 C02X 107(2) . . ?
O23 C29 H29A 110.2 . . ?
O23 C29 H29B 110.2 . . ?
C02X C29 H29A 110.2 . . ?
C02X C29 H29B 110.2 . . ?
H29A C29 H29B 108.5 . . ?
N4 C030 H03A 108.0 . . ?
N4 C030 H03B 108.0 . . ?
N4 C030 C67 117(2) . . ?
H03A C030 H03B 107.2 . . ?
C67 C030 H03A 108.0 . . ?
C67 C030 H03B 108.0 . . ?
Bi15 Bi14 Bi13 100.19(3) . . ?
Rh10 Bi14 Bi15 61.29(3) . . ?
Rh10 Bi14 Bi13 57.16(3) . . ?
Rh10 Bi14 Rh9 72.19(4) . . ?
Rh9 Bi14 Bi15 60.23(3) . . ?
Rh9 Bi14 Bi13 56.51(3) . . ?
O1Y C30 H30A 110.3 . . ?
O1Y C30 H30B 110.3 . . ?
O1Y C30 C31 106.9(19) . . ?
H30A C30 H30B 108.6 . . ?
C31 C30 H30A 110.3 . . ?
C31 C30 H30B 110.3 . . ?
N23 C31 C30 114.0(19) . . ?
N23 C31 H31A 108.7 . . ?
N23 C31 H31B 108.7 . . ?
C30 C31 H31A 108.7 . . ?
C30 C31 H31B 108.7 . . ?
H31A C31 H31B 107.6 . . ?
Bi14 Bi15 Bi11 107.72(3) . . ?
Bi14 Bi15 Bi16 106.83(3) . . ?
Bi14 Bi15 Bi1 121.29(3) . . ?
Bi11 Bi15 Bi1 107.17(2) . . ?
Bi16 Bi15 Bi11 95.85(2) . . ?
Bi16 Bi15 Bi1 114.77(2) . . ?
Rh7 Bi15 Bi14 100.91(4) . . ?
Rh7 Bi15 Bi11 49.80(3) . . ?
Rh7 Bi15 Bi16 49.71(3) . . ?
Rh7 Bi15 Rh10 59.18(4) . . ?
Rh7 Bi15 Rh9 59.89(4) . . ?
Rh7 Bi15 Bi1 137.52(4) . . ?
Rh10 Bi15 Bi14 56.94(3) . . ?
Rh10 Bi15 Bi11 101.71(3) . . ?
Rh10 Bi15 Bi16 50.68(3) . . ?
Rh10 Bi15 Bi1 149.21(4) . . ?
Rh9 Bi15 Bi14 57.60(3) . . ?
Rh9 Bi15 Bi11 50.67(3) . . ?
Rh9 Bi15 Bi16 102.45(3) . . ?
Rh9 Bi15 Rh10 69.21(4) . . ?
Rh9 Bi15 Bi1 139.22(4) . . ?
N024 C32 H32A 109.7 . . ?
N024 C32 H32B 109.7 . . ?
N024 C32 C59 109.8(19) . . ?
H32A C32 H32B 108.2 . . ?
C59 C32 H32A 109.7 . . ?
C59 C32 H32B 109.7 . . ?
Rh8 Bi13 Bi14 118.53(4) . . ?
Rh8 Bi13 Rh10 72.28(4) . . ?
Rh8 Bi13 Rh9 75.16(4) . . ?
Rh10 Bi13 Bi14 58.14(3) . . ?
Rh9 Bi13 Bi14 58.61(3) . . ?
Rh9 Bi13 Rh10 73.63(4) . . ?
O013 C77 C17 110.5(17) . . ?
O013 C77 H77A 109.6 . . ?
O013 C77 H77B 109.6 . . ?
C17 C77 H77A 109.6 . . ?
C17 C77 H77B 109.6 . . ?
H77A C77 H77B 108.1 . . ?
Bi15 Bi11 Bi5 70.83(2) . . ?
Bi12 Bi11 Bi15 102.93(3) . . ?
Bi12 Bi11 Bi20 103.95(2) . . ?
Bi12 Bi11 Bi5 173.68(3) . . ?
Bi20 Bi11 Bi15 77.55(2) . . ?
Bi20 Bi11 Bi5 76.05(2) . . ?
Rh12 Bi11 Bi15 109.98(4) . . ?
Rh12 Bi11 Bi12 55.12(3) . . ?
Rh12 Bi11 Bi20 54.43(3) . . ?
Rh12 Bi11 Bi5 127.29(4) . . ?
Rh7 Bi11 Bi15 48.99(3) . . ?
Rh7 Bi11 Bi12 74.47(3) . . ?
Rh7 Bi11 Bi20 49.19(3) . . ?
Rh7 Bi11 Rh12 61.00(4) . . ?
Rh7 Bi11 Rh9 60.92(4) . . ?
Rh7 Bi11 Bi5 101.36(4) . . ?
Rh9 Bi11 Bi15 53.41(3) . . ?
Rh9 Bi11 Bi12 54.95(3) . . ?
Rh9 Bi11 Bi20 110.06(3) . . ?
Rh9 Bi11 Rh12 96.07(4) . . ?
Rh9 Bi11 Bi5 118.95(4) . . ?
O10 C10 Rh8 179(2) . . ?
Bi15 Bi16 Bi10 65.12(2) . . ?
Bi20 Bi16 Bi15 77.80(2) . . ?
Bi20 Bi16 Bi10 75.70(2) . . ?
Bi17 Bi16 Bi15 104.91(2) . . ?
Bi17 Bi16 Bi20 104.51(3) . . ?
Bi17 Bi16 Bi10 169.90(3) . . ?
Rh11 Bi16 Bi15 110.29(3) . . ?
Rh11 Bi16 Bi20 54.34(3) . . ?
Rh11 Bi16 Bi17 55.00(3) . . ?
Rh11 Bi16 Bi10 128.45(4) . . ?
Rh7 Bi16 Bi15 49.19(3) . . ?
Rh7 Bi16 Bi20 49.35(3) . . ?
Rh7 Bi16 Bi17 76.02(3) . . ?
Rh7 Bi16 Rh11 61.12(4) . . ?
Rh7 Bi16 Rh10 60.84(4) . . ?
Rh7 Bi16 Bi10 97.27(3) . . ?
Rh10 Bi16 Bi15 54.42(3) . . ?
Rh10 Bi16 Bi20 110.17(4) . . ?
Rh10 Bi16 Bi17 55.39(3) . . ?
Rh10 Bi16 Rh11 95.30(4) . . ?
Rh10 Bi16 Bi10 114.81(3) . . ?
N01X C34 H34A 108.5 . . ?
N01X C34 H34B 108.5 . . ?
H34A C34 H34B 107.5 . . ?
C37 C34 N01X 115(2) . . ?
C37 C34 H34A 108.5 . . ?
C37 C34 H34B 108.5 . . ?
N4 C35 H35A 109.1 . . ?
N4 C35 H35B 109.1 . . ?
N4 C35 C54 112.3(19) . . ?
H35A C35 H35B 107.9 . . ?
C54 C35 H35A 109.1 . . ?
C54 C35 H35B 109.1 . . ?
Rh12 Bi12 Bi11 56.87(3) . . ?
Rh8 Bi12 Bi11 97.82(4) . . ?
Rh8 Bi12 Rh12 72.17(4) . . ?
Rh8 Bi12 Rh9 76.05(4) . . ?
Rh9 Bi12 Bi11 56.68(3) . . ?
Rh9 Bi12 Rh12 98.75(4) . . ?
O01S C37 C34 110(2) . . ?
O01S C37 H37 124.8 . . ?
C34 C37 H37 124.8 . . ?
Bi16 Bi20 Bi11 96.92(2) . . ?
Rh11 Bi20 Bi11 102.35(3) . . ?
Rh11 Bi20 Bi16 51.33(3) . . ?
Rh11 Bi20 Rh12 68.15(4) . . ?
Rh11 Bi20 Bi19 57.39(3) . . ?
Rh12 Bi20 Bi11 51.14(3) . . ?
Rh12 Bi20 Bi16 102.20(4) . . ?
Rh12 Bi20 Bi19 57.70(3) . . ?
Rh7 Bi20 Bi11 50.28(3) . . ?
Rh7 Bi20 Bi16 50.14(3) . . ?
Rh7 Bi20 Rh11 59.95(4) . . ?
Rh7 Bi20 Rh12 59.82(4) . . ?
Rh7 Bi20 Bi19 102.34(4) . . ?
Bi19 Bi20 Bi11 107.89(3) . . ?
Bi19 Bi20 Bi16 107.77(3) . . ?
O20 C36 H36A 109.1 . . ?
O20 C36 H36B 109.1 . . ?
O20 C36 C43 112(2) . . ?
H36A C36 H36B 107.8 . . ?
C43 C36 H36A 109.1 . . ?
C43 C36 H36B 109.1 . . ?
Rh11 Bi17 Bi16 57.24(3) . . ?
Rh11 Bi17 Rh10 98.12(4) . . ?
Rh8 Bi17 Bi16 96.68(4) . . ?
Rh8 Bi17 Rh11 71.53(4) . . ?
Rh8 Bi17 Rh10 73.57(4) . . ?
Rh10 Bi17 Bi16 56.88(3) . . ?
O01H C59 C32 108.6(19) . . ?
O01H C59 H59A 110.0 . . ?
O01H C59 H59B 110.0 . . ?
C32 C59 H59A 110.0 . . ?
C32 C59 H59B 110.0 . . ?
H59A C59 H59B 108.4 . . ?
Rh5 Rh1 Rh6 73.39(5) . . ?
Rh5 Rh1 Rh4 96.66(6) . . ?
Rh5 Rh1 Rh3 144.15(6) . . ?
Rh6 Rh1 Rh3 96.21(6) . . ?
Rh2 Rh1 Rh5 71.95(5) . . ?
Rh2 Rh1 Rh6 74.92(6) . . ?
Rh2 Rh1 Rh4 69.13(5) . . ?
Rh2 Rh1 Rh3 72.22(5) . . ?
Rh4 Rh1 Rh6 144.01(6) . . ?
Rh4 Rh1 Rh3 71.45(5) . . ?
Bi10 Rh1 Rh5 64.54(4) . . ?
Bi10 Rh1 Rh6 64.92(5) . . ?
Bi10 Rh1 Rh2 126.94(6) . . ?
Bi10 Rh1 Rh4 142.29(6) . . ?
Bi10 Rh1 Rh3 142.33(6) . . ?
Bi10 Rh1 Bi6 80.92(4) . . ?
Bi10 Rh1 Bi1 81.41(4) . . ?
Bi10 Rh1 Bi5 109.07(5) . . ?
Bi6 Rh1 Rh5 61.58(4) . . ?
Bi6 Rh1 Rh6 132.06(6) . . ?
Bi6 Rh1 Rh2 104.06(5) . . ?
Bi6 Rh1 Rh4 61.43(5) . . ?
Bi6 Rh1 Rh3 129.87(6) . . ?
Bi1 Rh1 Rh5 131.54(6) . . ?
Bi1 Rh1 Rh6 60.94(4) . . ?
Bi1 Rh1 Rh2 108.33(6) . . ?
Bi1 Rh1 Rh4 129.69(6) . . ?
Bi1 Rh1 Rh3 61.01(4) . . ?
Bi1 Rh1 Bi6 147.54(6) . . ?
Bi5 Rh1 Rh5 141.54(6) . . ?
Bi5 Rh1 Rh6 141.17(6) . . ?
Bi5 Rh1 Rh2 123.91(6) . . ?
Bi5 Rh1 Rh4 64.56(5) . . ?
Bi5 Rh1 Rh3 64.50(4) . . ?
Bi5 Rh1 Bi6 80.05(4) . . ?
Bi5 Rh1 Bi1 80.32(4) . . ?
O1R C67 C030 109.2(19) . . ?
O1R C67 H67A 109.8 . . ?
O1R C67 H67B 109.8 . . ?
C030 C67 H67A 109.8 . . ?
C030 C67 H67B 109.8 . . ?
H67A C67 H67B 108.3 . . ?
O1U C64 C27 111(2) . . ?
O1U C64 H64A 109.5 . . ?
O1U C64 H64B 109.5 . . ?
C27 C64 H64A 109.5 . . ?
C27 C64 H64B 109.5 . . ?
H64A C64 H64B 108.1 . . ?
N3 C63 H63A 109.2 . . ?
N3 C63 H63B 109.2 . . ?
H63A C63 H63B 107.9 . . ?
C68 C63 N3 112(2) . . ?
C68 C63 H63A 109.2 . . ?
C68 C63 H63B 109.2 . . ?
C63 C68 H68A 109.6 . . ?
C63 C68 H68B 109.6 . . ?
H68A C68 H68B 108.1 . . ?
O60 C68 C63 110(2) . . ?
O60 C68 H68A 109.6 . . ?
O60 C68 H68B 109.6 . . ?
O01C C73 C28 107.7(18) . . ?
O01C C73 H73A 110.2 . . ?
O01C C73 H73B 110.2 . . ?
C28 C73 H73A 110.2 . . ?
C28 C73 H73B 110.2 . . ?
H73A C73 H73B 108.5 . . ?
N024 C79 H79A 108.9 . . ?
N024 C79 H79B 108.9 . . ?
N024 C79 C39 113.4(19) . . ?
H79A C79 H79B 107.7 . . ?
C39 C79 H79A 108.9 . . ?
C39 C79 H79B 108.9 . . ?
O01F C62 C18 110(2) . . ?
O01F C62 H62A 109.8 . . ?
O01F C62 H62B 109.8 . . ?
C18 C62 H62A 109.8 . . ?
C18 C62 H62B 109.8 . . ?
H62A C62 H62B 108.2 . . ?
O2A C61 H61 123.1 . . ?
O2A C61 C50 114(3) . . ?
C50 C61 H61 123.1 . . ?
C3 Rh5 Rh1 161.3(6) . . ?
C3 Rh5 Bi10 119.3(6) . . ?
C3 Rh5 Bi9 89.4(7) . . ?
C3 Rh5 Bi8 106.6(6) . . ?
C3 Rh5 Bi6 103.8(6) . . ?
C3 Rh5 Bi7 95.8(7) . . ?
Rh1 Rh5 Bi10 55.85(4) . . ?
Rh1 Rh5 Bi9 101.59(5) . . ?
Rh1 Rh5 Bi6 57.82(4) . . ?
Bi9 Rh5 Bi10 62.09(4) . . ?
Bi8 Rh5 Rh1 91.87(5) . . ?
Bi8 Rh5 Bi10 106.60(5) . . ?
Bi8 Rh5 Bi9 64.76(4) . . ?
Bi8 Rh5 Bi6 143.16(6) . . ?
Bi6 Rh5 Bi10 75.07(4) . . ?
Bi6 Rh5 Bi9 136.01(6) . . ?
Bi7 Rh5 Rh1 80.84(5) . . ?
Bi7 Rh5 Bi10 133.34(5) . . ?
Bi7 Rh5 Bi9 154.39(6) . . ?
Bi7 Rh5 Bi8 89.77(5) . . ?
Bi7 Rh5 Bi6 66.81(4) . . ?
C52 O60 K1 111.0(14) . . ?
C68 O60 C52 113(2) . . ?
C68 O60 K1 111.2(15) . . ?
C4 Rh6 Rh1 161.6(7) . . ?
C4 Rh6 Bi10 122.3(8) . . ?
C4 Rh6 Bi9 91.5(6) . . ?
C4 Rh6 Bi8 105.7(8) . . ?
C4 Rh6 Bi1 103.8(7) . . ?
C4 Rh6 Bi2 97.0(7) . . ?
Rh1 Rh6 Bi10 55.47(4) . . ?
Rh1 Rh6 Bi9 101.27(5) . . ?
Bi9 Rh6 Bi10 61.81(4) . . ?
Bi8 Rh6 Rh1 91.80(5) . . ?
Bi8 Rh6 Bi10 106.23(5) . . ?
Bi8 Rh6 Bi9 64.87(4) . . ?
Bi8 Rh6 Bi1 142.94(6) . . ?
Bi1 Rh6 Rh1 57.86(4) . . ?
Bi1 Rh6 Bi10 75.42(4) . . ?
Bi1 Rh6 Bi9 136.05(6) . . ?
Bi2 Rh6 Rh1 78.46(5) . . ?
Bi2 Rh6 Bi10 132.23(6) . . ?
Bi2 Rh6 Bi9 150.15(6) . . ?
Bi2 Rh6 Bi8 85.27(4) . . ?
Bi2 Rh6 Bi1 69.22(4) . . ?
O23 C58 H58A 110.9 . . ?
O23 C58 H58B 110.9 . . ?
O23 C58 C45 104.4(19) . . ?
H58A C58 H58B 108.9 . . ?
C45 C58 H58A 110.9 . . ?
C45 C58 H58B 110.9 . . ?
C5 Rh2 Rh1 178.2(6) . . ?
C5 Rh2 Rh4 125.3(7) . . ?
C5 Rh2 Bi8 86.3(6) . . ?
C5 Rh2 Bi7 99.2(6) . . ?
C5 Rh2 Bi2 98.2(6) . . ?
C5 Rh2 Bi3 83.8(6) . . ?
Rh1 Rh2 Rh4 55.99(5) . . ?
Bi8 Rh2 Rh1 93.31(6) . . ?
Bi8 Rh2 Rh4 135.55(6) . . ?
Bi7 Rh2 Rh1 82.55(5) . . ?
Bi7 Rh2 Rh4 56.10(4) . . ?
Bi7 Rh2 Bi8 92.03(5) . . ?
Bi7 Rh2 Bi2 162.49(6) . . ?
Bi7 Rh2 Bi3 94.86(5) . . ?
Bi2 Rh2 Rh1 80.06(5) . . ?
Bi2 Rh2 Rh4 114.18(6) . . ?
Bi2 Rh2 Bi8 86.90(5) . . ?
Bi2 Rh2 Bi3 89.17(5) . . ?
Bi3 Rh2 Rh1 96.39(6) . . ?
Bi3 Rh2 Rh4 55.51(4) . . ?
Bi3 Rh2 Bi8 168.74(6) . . ?
O01N C57 C02F 108.8(16) . . ?
O01N C57 H57A 109.9 . . ?
O01N C57 H57B 109.9 . . ?
C02F C57 H57A 109.9 . . ?
C02F C57 H57B 109.9 . . ?
H57A C57 H57B 108.3 . . ?
Rh1 Rh4 Rh2 54.87(5) . . ?
Rh1 Rh4 Bi6 57.71(4) . . ?
Rh1 Rh4 Bi5 55.77(4) . . ?
Rh1 Rh4 Bi4 102.60(6) . . ?
C2 Rh4 Rh1 159.8(7) . . ?
C2 Rh4 Rh2 134.2(6) . . ?
C2 Rh4 Bi6 102.2(7) . . ?
C2 Rh4 Bi7 93.0(7) . . ?
C2 Rh4 Bi5 121.4(6) . . ?
C2 Rh4 Bi3 104.5(6) . . ?
C2 Rh4 Bi4 91.0(7) . . ?
Bi6 Rh4 Rh2 92.34(5) . . ?
Bi6 Rh4 Bi5 74.23(4) . . ?
Bi6 Rh4 Bi4 134.39(6) . . ?
Bi7 Rh4 Rh1 80.38(5) . . ?
Bi7 Rh4 Rh2 53.58(4) . . ?
Bi7 Rh4 Bi6 66.60(4) . . ?
Bi7 Rh4 Bi5 132.47(6) . . ?
Bi7 Rh4 Bi4 156.96(6) . . ?
Bi5 Rh4 Rh2 104.24(5) . . ?
Bi3 Rh4 Rh1 94.86(5) . . ?
Bi3 Rh4 Rh2 54.63(4) . . ?
Bi3 Rh4 Bi6 146.74(6) . . ?
Bi3 Rh4 Bi7 92.33(5) . . ?
Bi3 Rh4 Bi5 107.41(5) . . ?
Bi3 Rh4 Bi4 64.73(4) . . ?
Bi4 Rh4 Rh2 109.23(6) . . ?
Bi4 Rh4 Bi5 61.89(4) . . ?
N23 C56 H56A 108.6 . . ?
N23 C56 H56B 108.6 . . ?
H56A C56 H56B 107.6 . . ?
C44 C56 N23 115(2) . . ?
C44 C56 H56A 108.6 . . ?
C44 C56 H56B 108.6 . . ?
C1 Rh3 Rh1 159.3(6) . . ?
C1 Rh3 Bi1 101.6(6) . . ?
C1 Rh3 Bi2 94.0(6) . . ?
C1 Rh3 Bi5 123.7(5) . . ?
C1 Rh3 Bi3 104.5(6) . . ?
C1 Rh3 Bi4 93.1(6) . . ?
Rh1 Rh3 Bi5 55.62(4) . . ?
Rh1 Rh3 Bi4 102.49(6) . . ?
Bi1 Rh3 Rh1 57.68(4) . . ?
Bi1 Rh3 Bi5 74.56(4) . . ?
Bi1 Rh3 Bi4 134.81(6) . . ?
Bi2 Rh3 Rh1 78.47(5) . . ?
Bi2 Rh3 Bi1 69.24(4) . . ?
Bi2 Rh3 Bi5 132.08(5) . . ?
Bi2 Rh3 Bi3 87.64(5) . . ?
Bi2 Rh3 Bi4 152.44(6) . . ?
Bi3 Rh3 Rh1 94.58(5) . . ?
Bi3 Rh3 Bi1 146.14(6) . . ?
Bi3 Rh3 Bi5 107.26(5) . . ?
Bi3 Rh3 Bi4 64.80(4) . . ?
Bi4 Rh3 Bi5 61.92(4) . . ?
C8 Rh11 Bi16 101.8(5) . . ?
C8 Rh11 Bi20 121.3(5) . . ?
C8 Rh11 Bi17 93.5(5) . . ?
C8 Rh11 Rh8 135.5(5) . . ?
C8 Rh11 Rh7 159.1(5) . . ?
C8 Rh11 Bi18 104.9(5) . . ?
C8 Rh11 Bi19 91.4(5) . . ?
Bi16 Rh11 Bi20 74.33(4) . . ?
Bi16 Rh11 Rh8 92.52(5) . . ?
Bi16 Rh11 Bi19 134.61(5) . . ?
Bi20 Rh11 Rh8 103.01(5) . . ?
Bi17 Rh11 Bi16 67.76(4) . . ?
Bi17 Rh11 Bi20 132.92(5) . . ?
Bi17 Rh11 Rh8 53.57(4) . . ?
Bi17 Rh11 Rh7 80.49(5) . . ?
Bi17 Rh11 Bi18 90.85(4) . . ?
Bi17 Rh11 Bi19 155.23(6) . . ?
Rh7 Rh11 Bi16 57.45(4) . . ?
Rh7 Rh11 Bi20 55.44(4) . . ?
Rh7 Rh11 Rh8 54.50(4) . . ?
Rh7 Rh11 Bi19 102.41(5) . . ?
Bi18 Rh11 Bi16 146.65(5) . . ?
Bi18 Rh11 Bi20 107.31(5) . . ?
Bi18 Rh11 Rh8 54.28(4) . . ?
Bi18 Rh11 Rh7 95.17(5) . . ?
Bi18 Rh11 Bi19 64.45(4) . . ?
Bi19 Rh11 Bi20 61.92(4) . . ?
Bi19 Rh11 Rh8 107.89(5) . . ?
O1V C54 C35 109(2) . . ?
O1V C54 H54A 110.0 . . ?
O1V C54 H54B 110.0 . . ?
C35 C54 H54A 110.0 . . ?
C35 C54 H54B 110.0 . . ?
H54A C54 H54B 108.3 . . ?
C9 Rh12 Bi11 98.8(6) . . ?
C9 Rh12 Bi12 93.6(7) . . ?
C9 Rh12 Bi20 121.5(7) . . ?
C9 Rh12 Rh7 156.5(6) . . ?
C9 Rh12 Bi18 107.3(6) . . ?
C9 Rh12 Bi19 94.2(6) . . ?
Bi11 Rh12 Bi20 74.43(4) . . ?
Bi11 Rh12 Bi19 134.39(6) . . ?
Bi12 Rh12 Bi11 68.01(4) . . ?
Bi12 Rh12 Bi20 131.86(5) . . ?
Bi12 Rh12 Rh7 79.08(5) . . ?
Bi12 Rh12 Bi18 90.20(5) . . ?
Bi12 Rh12 Bi19 154.34(6) . . ?
Rh7 Rh12 Bi11 57.75(4) . . ?
Rh7 Rh12 Bi20 55.34(4) . . ?
Rh7 Rh12 Bi19 101.96(5) . . ?
Bi18 Rh12 Bi11 147.01(6) . . ?
Bi18 Rh12 Bi20 106.93(5) . . ?
Bi18 Rh12 Rh7 95.06(5) . . ?
Bi18 Rh12 Bi19 64.14(4) . . ?
Bi19 Rh12 Bi20 61.60(4) . . ?
N4 C53 C21 117(2) . . ?
N4 C53 H53 121.7 . . ?
C21 C53 H53 121.7 . . ?
Bi13 Rh8 Rh11 134.58(6) . . ?
Bi13 Rh8 Rh7 93.46(5) . . ?
C10 Rh8 Bi13 84.1(7) . . ?
C10 Rh8 Bi12 100.1(6) . . ?
C10 Rh8 Bi17 97.0(6) . . ?
C10 Rh8 Rh11 125.6(6) . . ?
C10 Rh8 Rh7 177.4(7) . . ?
C10 Rh8 Bi18 85.4(7) . . ?
Bi12 Rh8 Bi13 86.59(4) . . ?
Bi12 Rh8 Rh11 115.74(5) . . ?
Bi12 Rh8 Rh7 80.62(5) . . ?
Bi12 Rh8 Bi18 92.07(5) . . ?
Bi17 Rh8 Bi13 91.82(5) . . ?
Bi17 Rh8 Bi12 162.55(6) . . ?
Bi17 Rh8 Rh11 54.90(4) . . ?
Bi17 Rh8 Rh7 82.13(5) . . ?
Bi17 Rh8 Bi18 92.69(5) . . ?
Rh7 Rh8 Rh11 55.87(4) . . ?
Bi18 Rh8 Bi13 168.96(6) . . ?
Bi18 Rh8 Rh11 55.45(4) . . ?
Bi18 Rh8 Rh7 97.14(5) . . ?
Bi15 Rh7 Bi11 81.20(4) . . ?
Bi15 Rh7 Bi16 81.10(4) . . ?
Bi15 Rh7 Rh11 142.48(6) . . ?
Bi15 Rh7 Rh12 142.42(6) . . ?
Bi15 Rh7 Rh8 126.75(6) . . ?
Bi15 Rh7 Rh10 65.18(4) . . ?
Bi15 Rh7 Rh9 64.06(4) . . ?
Bi11 Rh7 Rh11 130.10(6) . . ?
Bi11 Rh7 Rh12 61.25(4) . . ?
Bi11 Rh7 Rh8 106.98(5) . . ?
Bi11 Rh7 Rh10 131.72(6) . . ?
Bi11 Rh7 Rh9 61.07(4) . . ?
Bi16 Rh7 Bi11 147.84(5) . . ?
Bi16 Rh7 Rh11 61.43(4) . . ?
Bi16 Rh7 Rh12 130.37(6) . . ?
Bi16 Rh7 Rh8 105.14(5) . . ?
Bi16 Rh7 Rh10 61.39(4) . . ?
Bi16 Rh7 Rh9 131.26(6) . . ?
Bi20 Rh7 Bi15 109.79(5) . . ?
Bi20 Rh7 Bi11 80.53(4) . . ?
Bi20 Rh7 Bi16 80.52(4) . . ?
Bi20 Rh7 Rh11 64.61(4) . . ?
Bi20 Rh7 Rh12 64.84(4) . . ?
Bi20 Rh7 Rh8 123.45(6) . . ?
Bi20 Rh7 Rh10 141.88(6) . . ?
Bi20 Rh7 Rh9 141.49(6) . . ?
Rh12 Rh7 Rh11 71.70(5) . . ?
Rh8 Rh7 Rh11 69.63(5) . . ?
Rh8 Rh7 Rh12 70.70(5) . . ?
Rh8 Rh7 Rh10 72.08(5) . . ?
Rh8 Rh7 Rh9 74.43(5) . . ?
Rh10 Rh7 Rh11 95.82(5) . . ?
Rh10 Rh7 Rh12 142.77(6) . . ?
Rh10 Rh7 Rh9 73.07(5) . . ?
Rh9 Rh7 Rh11 144.06(6) . . ?
Rh9 Rh7 Rh12 96.32(5) . . ?
O2 C2 Rh4 178.2(19) . . ?
C7 Rh10 Bi14 89.7(5) . . ?
C7 Rh10 Bi15 123.9(6) . . ?
C7 Rh10 Bi13 102.7(6) . . ?
C7 Rh10 Bi16 106.4(6) . . ?
C7 Rh10 Bi17 93.6(5) . . ?
C7 Rh10 Rh7 164.2(6) . . ?
Bi14 Rh10 Bi15 61.76(3) . . ?
Bi13 Rh10 Bi14 64.70(3) . . ?
Bi13 Rh10 Bi15 105.69(4) . . ?
Bi13 Rh10 Bi16 143.92(5) . . ?
Bi13 Rh10 Rh7 92.04(5) . . ?
Bi16 Rh10 Bi14 135.22(5) . . ?
Bi16 Rh10 Bi15 74.90(4) . . ?
Bi17 Rh10 Bi14 154.35(5) . . ?
Bi17 Rh10 Bi15 133.30(5) . . ?
Bi17 Rh10 Bi13 89.79(4) . . ?
Bi17 Rh10 Bi16 67.73(3) . . ?
Bi17 Rh10 Rh7 80.57(5) . . ?
Rh7 Rh10 Bi14 101.91(5) . . ?
Rh7 Rh10 Bi15 55.64(4) . . ?
Rh7 Rh10 Bi16 57.77(4) . . ?
N23 C50 H50 122.7 . . ?
C61 C50 N23 115(2) . . ?
C61 C50 H50 122.7 . . ?
C6 Rh9 Bi14 90.9(5) . . ?
C6 Rh9 Bi15 121.1(5) . . ?
C6 Rh9 Bi13 105.1(5) . . ?
C6 Rh9 Bi11 103.8(5) . . ?
C6 Rh9 Bi12 96.3(5) . . ?
C6 Rh9 Rh7 161.7(5) . . ?
Bi14 Rh9 Bi15 62.17(3) . . ?
Bi13 Rh9 Bi14 64.89(4) . . ?
Bi13 Rh9 Bi15 107.50(5) . . ?
Bi13 Rh9 Bi11 142.93(5) . . ?
Bi13 Rh9 Rh7 92.44(5) . . ?
Bi11 Rh9 Bi14 137.08(5) . . ?
Bi11 Rh9 Bi15 75.92(4) . . ?
Bi12 Rh9 Bi14 150.64(6) . . ?
Bi12 Rh9 Bi15 133.37(5) . . ?
Bi12 Rh9 Bi13 85.77(4) . . ?
Bi12 Rh9 Bi11 68.37(4) . . ?
Bi12 Rh9 Rh7 79.48(5) . . ?
Rh7 Rh9 Bi14 101.50(5) . . ?
Rh7 Rh9 Bi15 56.05(4) . . ?
Rh7 Rh9 Bi11 58.02(4) . . ?
O01H C78 C26 110(2) . . ?
O01H C78 H78A 109.6 . . ?
O01H C78 H78B 109.6 . . ?
C26 C78 H78A 109.6 . . ?
C26 C78 H78B 109.6 . . ?
H78A C78 H78B 108.1 . . ?
Rh1 Bi10 Bi16 134.31(4) . . ?
Rh1 Bi10 Rh5 59.61(4) . . ?
Rh1 Bi10 Rh6 59.60(4) . . ?
Rh1 Bi10 Bi9 100.80(4) . . ?
Rh1 Bi10 Bi6 49.96(3) . . ?
Rh1 Bi10 Bi1 49.68(3) . . ?
Rh5 Bi10 Bi16 138.42(4) . . ?
Rh5 Bi10 Rh6 69.49(4) . . ?
Rh5 Bi10 Bi9 57.35(3) . . ?
Rh5 Bi10 Bi6 51.12(3) . . ?
Rh5 Bi10 Bi1 102.04(3) . . ?
Rh6 Bi10 Bi16 150.96(4) . . ?
Rh6 Bi10 Bi9 57.12(3) . . ?
Rh6 Bi10 Bi6 102.62(4) . . ?
Rh6 Bi10 Bi1 50.39(3) . . ?
Bi9 Bi10 Bi16 124.32(3) . . ?
Bi9 Bi10 Bi6 107.83(3) . . ?
Bi9 Bi10 Bi1 106.87(3) . . ?
Bi6 Bi10 Bi16 103.60(3) . . ?
Bi6 Bi10 Bi1 95.87(2) . . ?
Bi1 Bi10 Bi16 114.27(2) . . ?
O01A C48 C02J 107.6(18) . . ?
O01A C48 H48A 110.2 . . ?
O01A C48 H48B 110.2 . . ?
C02J C48 H48A 110.2 . . ?
C02J C48 H48B 110.2 . . ?
H48A C48 H48B 108.5 . . ?
Rh5 Bi9 Rh6 72.56(4) . . ?
Rh5 Bi9 Bi10 60.55(3) . . ?
Rh5 Bi9 Bi8 56.98(3) . . ?
Rh6 Bi9 Bi10 61.07(4) . . ?
Rh6 Bi9 Bi8 56.77(3) . . ?
Bi10 Bi9 Bi8 100.10(3) . . ?
Rh5 Bi8 Bi9 58.26(4) . . ?
Rh6 Bi8 Rh5 73.91(4) . . ?
Rh6 Bi8 Bi9 58.36(3) . . ?
Rh2 Bi8 Rh5 72.31(5) . . ?
Rh2 Bi8 Rh6 75.65(5) . . ?
Rh2 Bi8 Bi9 118.64(4) . . ?
Rh1 Bi6 Rh5 60.61(4) . . ?
Rh1 Bi6 Rh4 60.85(4) . . ?
Rh1 Bi6 Bi10 49.12(3) . . ?
Rh1 Bi6 Bi7 76.76(4) . . ?
Rh1 Bi6 Bi5 49.62(3) . . ?
Rh5 Bi6 Bi10 53.82(3) . . ?
Rh5 Bi6 Bi7 55.80(3) . . ?
Rh5 Bi6 Bi5 110.18(4) . . ?
Rh4 Bi6 Rh5 95.71(5) . . ?
Rh4 Bi6 Bi10 109.95(4) . . ?
Rh4 Bi6 Bi7 56.18(4) . . ?
Rh4 Bi6 Bi5 54.38(4) . . ?
Bi7 Bi6 Bi10 105.09(3) . . ?
Bi7 Bi6 Bi5 105.94(3) . . ?
Bi5 Bi6 Bi10 77.62(2) . . ?
O1R C45 C58 107(2) . . ?
O1R C45 H45A 110.3 . . ?
O1R C45 H45B 110.3 . . ?
C58 C45 H45A 110.3 . . ?
C58 C45 H45B 110.3 . . ?
H45A C45 H45B 108.5 . . ?
Rh5 Bi7 Rh4 97.65(5) . . ?
Rh5 Bi7 Bi6 57.39(4) . . ?
Rh2 Bi7 Rh5 73.31(5) . . ?
Rh2 Bi7 Rh4 70.32(5) . . ?
Rh2 Bi7 Bi6 96.55(4) . . ?
Rh4 Bi7 Bi6 57.22(4) . . ?
O01P C44 C56 110(2) . . ?
O01P C44 H44A 109.7 . . ?
O01P C44 H44B 109.7 . . ?
C56 C44 H44A 109.7 . . ?
C56 C44 H44B 109.7 . . ?
H44A C44 H44B 108.2 . . ?
Rh1 Bi1 Bi15 94.91(4) . . ?
Rh1 Bi1 Rh6 61.20(4) . . ?
Rh1 Bi1 Rh3 61.31(4) . . ?
Rh1 Bi1 Bi10 48.91(3) . . ?
Rh1 Bi1 Bi2 73.24(3) . . ?
Rh1 Bi1 Bi5 49.51(3) . . ?
Rh6 Bi1 Bi15 115.60(4) . . ?
Rh6 Bi1 Rh3 96.55(4) . . ?
Rh6 Bi1 Bi10 54.20(3) . . ?
Rh6 Bi1 Bi2 54.74(3) . . ?
Rh6 Bi1 Bi5 110.67(4) . . ?
Rh3 Bi1 Bi15 124.30(4) . . ?
Rh3 Bi1 Bi10 110.18(4) . . ?
Rh3 Bi1 Bi2 54.47(3) . . ?
Rh3 Bi1 Bi5 54.43(3) . . ?
Bi10 Bi1 Bi15 65.13(2) . . ?
Bi2 Bi1 Bi15 167.21(3) . . ?
Bi2 Bi1 Bi10 102.68(2) . . ?
Bi2 Bi1 Bi5 102.91(3) . . ?
Bi5 Bi1 Bi15 71.55(2) . . ?
Bi5 Bi1 Bi10 77.30(2) . . ?
N1 C43 C36 112(2) . . ?
N1 C43 H43A 109.2 . . ?
N1 C43 H43B 109.2 . . ?
C36 C43 H43A 109.2 . . ?
C36 C43 H43B 109.2 . . ?
H43A C43 H43B 107.9 . . ?
Rh6 Bi2 Bi1 56.04(3) . . ?
Rh2 Bi2 Rh6 76.78(5) . . ?
Rh2 Bi2 Rh3 74.28(5) . . ?
Rh2 Bi2 Bi1 98.32(4) . . ?
Rh3 Bi2 Rh6 99.03(5) . . ?
Rh3 Bi2 Bi1 56.29(3) . . ?
O01E C25 C24 107.5(19) . . ?
O01E C25 H25A 110.2 . . ?
O01E C25 H25B 110.2 . . ?
C24 C25 H25A 110.2 . . ?
C24 C25 H25B 110.2 . . ?
H25A C25 H25B 108.5 . . ?
Rh1 Bi5 Bi11 129.27(4) . . ?
Rh1 Bi5 Rh4 59.67(4) . . ?
Rh1 Bi5 Rh3 59.88(4) . . ?
Rh1 Bi5 Bi6 50.33(3) . . ?
Rh1 Bi5 Bi1 50.16(3) . . ?
Rh1 Bi5 Bi4 102.26(4) . . ?
Rh4 Bi5 Bi11 144.25(4) . . ?
Rh4 Bi5 Rh3 67.95(4) . . ?
Rh4 Bi5 Bi6 51.38(3) . . ?
Rh4 Bi5 Bi1 101.87(4) . . ?
Rh4 Bi5 Bi4 57.61(4) . . ?
Rh3 Bi5 Bi11 147.71(4) . . ?
Rh3 Bi5 Bi6 102.44(3) . . ?
Rh3 Bi5 Bi1 51.01(3) . . ?
Rh3 Bi5 Bi4 57.42(4) . . ?
Bi6 Bi5 Bi11 104.12(2) . . ?
Bi6 Bi5 Bi1 97.03(3) . . ?
Bi1 Bi5 Bi11 107.36(3) . . ?
Bi4 Bi5 Bi11 128.42(3) . . ?
Bi4 Bi5 Bi6 107.99(3) . . ?
Bi4 Bi5 Bi1 107.49(3) . . ?
N1 C41 C02U 111(2) . . ?
N1 C41 H41A 109.4 . . ?
N1 C41 H41B 109.4 . . ?
C02U C41 H41A 109.4 . . ?
C02U C41 H41B 109.4 . . ?
H41A C41 H41B 108.0 . . ?
Rh2 Bi3 Rh4 69.86(5) . . ?
Rh2 Bi3 Rh3 73.13(4) . . ?
Rh2 Bi3 Bi4 116.70(4) . . ?
Rh4 Bi3 Rh3 72.46(5) . . ?
Rh4 Bi3 Bi4 58.78(4) . . ?
Rh3 Bi3 Bi4 58.62(4) . . ?
O01Q C40 C14 108(2) . . ?
O01Q C40 H40A 110.1 . . ?
O01Q C40 H40B 110.1 . . ?
C14 C40 H40A 110.1 . . ?
C14 C40 H40B 110.1 . . ?
H40A C40 H40B 108.4 . . ?
Rh4 Bi4 Bi5 60.51(4) . . ?
Rh4 Bi4 Bi3 56.49(4) . . ?
Rh3 Bi4 Rh4 70.49(4) . . ?
Rh3 Bi4 Bi5 60.66(4) . . ?
Rh3 Bi4 Bi3 56.58(4) . . ?
Bi5 Bi4 Bi3 100.56(3) . . ?
O01O C39 C79 104.6(17) . . ?
O01O C39 H39A 110.8 . . ?
O01O C39 H39B 110.8 . . ?
C79 C39 H39A 110.8 . . ?
C79 C39 H39B 110.8 . . ?
H39A C39 H39B 108.9 . . ?
Rh11 Bi18 Rh12 72.38(4) . . ?
Rh11 Bi18 Bi19 58.57(3) . . ?
Rh12 Bi18 Bi19 58.93(4) . . ?
Rh8 Bi18 Rh11 70.27(4) . . ?
Rh8 Bi18 Rh12 71.27(4) . . ?
Rh8 Bi18 Bi19 115.91(4) . . ?
N3 C38 H38A 108.1 . . ?
N3 C38 H38B 108.1 . . ?
C13 C38 N3 117(2) . . ?
C13 C38 H38A 108.1 . . ?
C13 C38 H38B 108.1 . . ?
H38A C38 H38B 107.3 . . ?
Bi20 Bi19 K4 155.00(7) . 1_565 ?
Bi20 Bi19 Bi18 101.13(3) . . ?
Rh11 Bi19 K4 138.49(7) . 1_565 ?
Rh11 Bi19 Bi20 60.69(3) . . ?
Rh11 Bi19 Rh12 70.76(4) . . ?
Rh11 Bi19 Bi18 56.99(3) . . ?
Rh12 Bi19 K4 133.23(7) . 1_565 ?
Rh12 Bi19 Bi20 60.69(3) . . ?
Rh12 Bi19 Bi18 56.93(3) . . ?
Bi18 Bi19 K4 103.66(7) . 1_565 ?
C71 C49 N5 132(7) . . ?
C49 C71 N21 103(5) . . ?
N2 C51 C46 84(6) . . ?
C51 N2 C46 55(6) . . ?
N33 C46 N2 132(5) . . ?
C51 C46 N33 96(6) . . ?
C51 C46 N2 41(3) . . ?
N75 C33 C74 101(7) . . ?
C33 N75 N6 58(5) . . ?
N6 C74 C33 121(6) . . ?
C74 N6 N75 40(3) . . ?
O01Q C55 H55A 110.3 . . ?
O01Q C55 H55B 110.3 . . ?
O01Q C55 C42 107(2) . . ?
H55A C55 H55B 108.6 . . ?
C42 C55 H55A 110.3 . . ?
C42 C55 H55B 110.3 . . ?
N3 C42 C55 117(2) . . ?
N3 C42 H42A 108.1 . . ?
N3 C42 H42B 108.1 . . ?
C55 C42 H42A 108.1 . . ?
C55 C42 H42B 108.1 . . ?
H42A C42 H42B 107.3 . . ?

loop_
_geom_bond_atom_site_label_1
_geom_bond_atom_site_label_2
_geom_bond_distance
_geom_bond_site_symmetry_2
_geom_bond_publ_flag
C15 H15A 0.9900 . ?
C15 H15B 0.9900 . ?
C15 O01C 1.47(2) . ?
C15 C23 1.45(3) . ?
N1 K4 3.057(17) . ?
N1 C24 1.47(3) . ?
N1 C43 1.48(3) . ?
N1 C41 1.47(3) . ?
C47 H47A 0.9900 . ?
C47 H47B 0.9900 . ?
C47 N025 1.47(2) . ?
C47 C02N 1.50(3) . ?
C52 H52A 0.9900 . ?
C52 H52B 0.9900 . ?
C52 C60 1.47(4) . ?
C52 O60 1.44(3) . ?
N3 K1 3.003(18) . ?
N3 C63 1.50(4) . ?
N3 C38 1.49(3) . ?
N3 C42 1.45(3) . ?
C60 H60A 0.9900 . ?
C60 H60B 0.9900 . ?
C60 O01N 1.40(3) . ?
N4 K3 3.06(2) . ?
N4 C030 1.46(3) . ?
N4 C35 1.44(3) . ?
N4 C53 1.43(3) . ?
C65 H65A 0.9900 . ?
C65 H65B 0.9900 . ?
C65 O017 1.43(2) . ?
C65 C02R 1.45(3) . ?
C66 H66A 0.9900 . ?
C66 H66B 0.9900 . ?
C66 C70 1.50(3) . ?
C66 N025 1.47(2) . ?
C69 H69A 0.9900 . ?
C69 H69B 0.9900 . ?
C69 O015 1.41(2) . ?
C69 C02K 1.51(3) . ?
C5 O5 1.15(2) . ?
C5 Rh2 1.83(2) . ?
C70 H70A 0.9900 . ?
C70 H70B 0.9900 . ?
C70 O017 1.43(2) . ?
K2 O01F 2.826(13) . ?
K2 O01S 2.823(14) . ?
K2 O013 2.830(13) . ?
K2 O6 3.017(13) . ?
K2 O015 2.960(13) . ?
K2 O016 2.894(12) . ?
K2 O017 2.806(12) . ?
K2 N01X 3.029(15) . ?
K2 N025 3.061(16) . ?
K1 O01A 2.901(12) . ?
K1 O01C 2.852(13) . ?
K1 O01N 2.793(15) . ?
K1 O01Q 2.891(14) . ?
K1 O3 2.994(13) . ?
K1 N01I 3.062(15) . ?
K1 O1T 2.768(15) . ?
K1 O60 2.842(18) . ?
K3 O01D 2.786(14) . ?
K3 O01H 2.844(15) . ?
K3 O01O 2.833(14) . ?
K3 O1R 2.845(14) . ?
K3 O1V 2.821(16) . ?
K3 O23 2.818(15) . ?
K3 N024 3.002(16) . ?
K4 O01E 2.859(14) . ?
K4 O01P 2.769(14) . ?
K4 O1U 2.824(15) . ?
K4 O1Y 2.812(14) . ?
K4 O2A 2.877(17) . ?
K4 O20 2.806(14) . ?
K4 N23 3.04(2) . ?
K4 Bi19 4.355(4) 1_545 ?
C72 H72A 0.9900 . ?
C72 H72B 0.9900 . ?
C72 C11 1.53(3) . ?
C72 N01X 1.51(2) . ?
O01A C14 1.44(3) . ?
O01A C48 1.45(2) . ?
O10 C10 1.17(2) . ?
O01C C73 1.45(2) . ?
O01D C02P 1.46(3) . ?
O01D C21 1.44(3) . ?
O01E C19 1.42(2) . ?
O01E C25 1.41(2) . ?
O01F C76 1.40(2) . ?
O01F C62 1.39(3) . ?
O4 C4 1.16(2) . ?
O01H C59 1.47(3) . ?
O01H C78 1.43(3) . ?
O01N C57 1.41(2) . ?
O01O C20 1.45(2) . ?
O01O C39 1.43(2) . ?
O01P C12 1.43(2) . ?
O01P C44 1.41(2) . ?
O01Q C40 1.44(2) . ?
O01Q C55 1.44(3) . ?
O01S C18 1.43(2) . ?
O01S C37 1.42(3) . ?
O3 C3 1.17(2) . ?
C11 H11A 0.9900 . ?
C11 H11B 0.9900 . ?
C11 O016 1.40(2) . ?
O1 C1 1.18(2) . ?
C12 H12A 0.9900 . ?
C12 H12B 0.9900 . ?
C12 C19 1.48(3) . ?
O013 C02R 1.42(2) . ?
O013 C77 1.45(2) . ?
C13 H13A 0.9900 . ?
C13 H13B 0.9900 . ?
C13 O1T 1.41(2) . ?
C13 C38 1.48(3) . ?
O6 C6 1.182(19) . ?
C14 H14A 0.9900 . ?
C14 H14B 0.9900 . ?
C14 C40 1.46(3) . ?
O015 C02N 1.41(2) . ?
O016 C02K 1.45(2) . ?
C16 H16A 0.9900 . ?
C16 H16B 0.9900 . ?
C16 N025 1.48(2) . ?
C16 C76 1.51(3) . ?
C17 H17A 0.9900 . ?
C17 H17B 0.9900 . ?
C17 N01X 1.42(3) . ?
C17 C77 1.50(3) . ?
O8 C8 1.176(19) . ?
C18 H18A 0.9900 . ?
C18 H18B 0.9900 . ?
C18 C62 1.45(3) . ?
C19 H19A 0.9900 . ?
C19 H19B 0.9900 . ?
O9 C9 1.16(2) . ?
C22 H22A 0.9900 . ?
C22 H22B 0.9900 . ?
C22 O20 1.45(2) . ?
C22 C02W 1.44(3) . ?
N01I C02F 1.46(2) . ?
N01I C02J 1.47(2) . ?
N01I C28 1.48(3) . ?
O1R C67 1.40(3) . ?
O1R C45 1.41(2) . ?
O1T C23 1.39(2) . ?
O1U C02U 1.38(3) . ?
O1U C64 1.39(3) . ?
O1V C26 1.43(3) . ?
O1V C54 1.42(3) . ?
N01X C34 1.47(3) . ?
O1Y C02W 1.43(2) . ?
O1Y C30 1.40(2) . ?
O2A C27 1.46(3) . ?
O2A C61 1.39(3) . ?
O20 C36 1.39(2) . ?
C20 H20A 0.9900 . ?
C20 H20B 0.9900 . ?
C20 C02P 1.47(3) . ?
O23 C29 1.38(3) . ?
O23 C58 1.44(2) . ?
C23 H23A 0.9900 . ?
C23 H23B 0.9900 . ?
N23 C31 1.46(3) . ?
N23 C56 1.51(3) . ?
N23 C50 1.49(3) . ?
N024 C02X 1.44(2) . ?
N024 C32 1.48(3) . ?
N024 C79 1.46(3) . ?
C24 H24A 0.9900 . ?
C24 H24B 0.9900 . ?
C24 C25 1.52(3) . ?
C76 H76A 0.9900 . ?
C76 H76B 0.9900 . ?
C1 Rh3 1.821(19) . ?
C02U H02O 0.9900 . ?
C02U H02P 0.9900 . ?
C02U C41 1.51(3) . ?
C02R H02A 0.9900 . ?
C02R H02B 0.9900 . ?
C02W H02Q 0.9900 . ?
C02W H02R 0.9900 . ?
C02X H02K 0.9900 . ?
C02X H02L 0.9900 . ?
C02X C29 1.56(3) . ?
C02F H02C 0.9900 . ?
C02F H02D 0.9900 . ?
C02F C57 1.48(3) . ?
C02J H02E 0.9900 . ?
C02J H02F 0.9900 . ?
C02J C48 1.47(3) . ?
C02K H02G 0.9900 . ?
C02K H02H 0.9900 . ?
C02P H02M 0.9900 . ?
C02P H02N 0.9900 . ?
C3 Rh5 1.820(19) . ?
C02N H02I 0.9900 . ?
C02N H02J 0.9900 . ?
C9 Rh12 1.79(2) . ?
C4 Rh6 1.77(2) . ?
C8 Rh11 1.833(17) . ?
C21 H21A 0.9900 . ?
C21 H21B 0.9900 . ?
C21 C53 1.44(3) . ?
C6 Rh9 1.806(17) . ?
C26 H26A 0.9900 . ?
C26 H26B 0.9900 . ?
C26 C78 1.46(3) . ?
C7 O7 1.15(2) . ?
C7 Rh10 1.812(18) . ?
C27 H27A 0.9900 . ?
C27 H27B 0.9900 . ?
C27 C64 1.43(3) . ?
C28 H28A 0.9900 . ?
C28 H28B 0.9900 . ?
C28 C73 1.47(3) . ?
C29 H29A 0.9900 . ?
C29 H29B 0.9900 . ?
C030 H03A 0.9900 . ?
C030 H03B 0.9900 . ?
C030 C67 1.49(3) . ?
Bi14 Bi15 2.9651(10) . ?
Bi14 Bi13 3.0027(10) . ?
Bi14 Rh10 2.8209(14) . ?
Bi14 Rh9 2.8308(16) . ?
C30 H30A 0.9900 . ?
C30 H30B 0.9900 . ?
C30 C31 1.54(3) . ?
C31 H31A 0.9900 . ?
C31 H31B 0.9900 . ?
Bi15 Bi11 3.5160(10) . ?
Bi15 Bi16 3.5044(9) . ?
Bi15 Rh7 2.6849(14) . ?
Bi15 Rh10 2.9521(15) . ?
Bi15 Rh9 2.9106(15) . ?
Bi15 Bi1 3.6724(10) . ?
C32 H32A 0.9900 . ?
C32 H32B 0.9900 . ?
C32 C59 1.51(4) . ?
Bi13 Rh8 2.7536(16) . ?
Bi13 Rh10 2.7906(14) . ?
Bi13 Rh9 2.7655(15) . ?
C77 H77A 0.9900 . ?
C77 H77B 0.9900 . ?
Bi11 Bi12 3.1193(10) . ?
Bi11 Bi20 3.4849(10) . ?
Bi11 Rh12 2.8170(16) . ?
Bi11 Rh7 2.7175(14) . ?
Bi11 Rh9 2.8040(15) . ?
Bi11 Bi5 3.6993(10) . ?
C10 Rh8 1.791(19) . ?
Bi16 Bi20 3.4768(10) . ?
Bi16 Bi17 3.1030(9) . ?
Bi16 Rh11 2.8192(15) . ?
Bi16 Rh7 2.7057(14) . ?
Bi16 Rh10 2.8081(14) . ?
Bi16 Bi10 3.6822(10) . ?
C34 H34A 0.9900 . ?
C34 H34B 0.9900 . ?
C34 C37 1.46(3) . ?
C35 H35A 0.9900 . ?
C35 H35B 0.9900 . ?
C35 C54 1.59(3) . ?
Bi12 Rh12 2.7598(15) . ?
Bi12 Rh8 2.7166(15) . ?
Bi12 Rh9 2.7472(15) . ?
C37 H37 0.9500 . ?
Bi20 Rh11 2.9339(15) . ?
Bi20 Rh12 2.9426(16) . ?
Bi20 Rh7 2.6743(15) . ?
Bi20 Bi19 2.9685(11) . ?
C36 H36A 0.9900 . ?
C36 H36B 0.9900 . ?
C36 C43 1.51(3) . ?
Bi17 Rh11 2.7462(15) . ?
Bi17 Rh8 2.7005(15) . ?
Bi17 Rh10 2.7596(14) . ?
C59 H59A 0.9900 . ?
C59 H59B 0.9900 . ?
Rh1 Rh5 2.7926(18) . ?
Rh1 Rh6 2.805(2) . ?
Rh1 Rh2 2.7651(19) . ?
Rh1 Rh4 2.803(2) . ?
Rh1 Rh3 2.8137(19) . ?
Rh1 Bi10 2.6794(15) . ?
Rh1 Bi6 2.7128(15) . ?
Rh1 Bi1 2.7104(15) . ?
Rh1 Bi5 2.6847(15) . ?
C67 H67A 0.9900 . ?
C67 H67B 0.9900 . ?
C64 H64A 0.9900 . ?
C64 H64B 0.9900 . ?
C63 H63A 0.9900 . ?
C63 H63B 0.9900 . ?
C63 C68 1.47(4) . ?
C68 H68A 0.9900 . ?
C68 H68B 0.9900 . ?
C68 O60 1.39(3) . ?
C73 H73A 0.9900 . ?
C73 H73B 0.9900 . ?
O2 C2 1.13(2) . ?
C79 H79A 0.9900 . ?
C79 H79B 0.9900 . ?
C79 C39 1.53(3) . ?
C62 H62A 0.9900 . ?
C62 H62B 0.9900 . ?
C61 H61 0.9500 . ?
C61 C50 1.45(4) . ?
Rh5 Bi10 2.9230(15) . ?
Rh5 Bi9 2.8262(17) . ?
Rh5 Bi8 2.7864(16) . ?
Rh5 Bi6 2.8189(16) . ?
Rh5 Bi7 2.7680(16) . ?
Rh6 Bi10 2.9456(16) . ?
Rh6 Bi9 2.8265(15) . ?
Rh6 Bi8 2.7772(15) . ?
Rh6 Bi1 2.7980(15) . ?
Rh6 Bi2 2.7543(15) . ?
C58 H58A 0.9900 . ?
C58 H58B 0.9900 . ?
C58 C45 1.54(3) . ?
Rh2 Rh4 3.159(2) . ?
Rh2 Bi8 2.7472(18) . ?
Rh2 Bi7 2.7000(16) . ?
Rh2 Bi2 2.7007(16) . ?
Rh2 Bi3 2.7438(18) . ?
C57 H57A 0.9900 . ?
C57 H57B 0.9900 . ?
Rh4 C2 1.84(2) . ?
Rh4 Bi6 2.8183(17) . ?
Rh4 Bi7 2.7847(16) . ?
Rh4 Bi5 2.9324(17) . ?
Rh4 Bi3 2.7733(17) . ?
Rh4 Bi4 2.8447(17) . ?
C56 H56A 0.9900 . ?
C56 H56B 0.9900 . ?
C56 C44 1.48(3) . ?
Rh3 Bi1 2.8057(16) . ?
Rh3 Bi2 2.7447(16) . ?
Rh3 Bi5 2.9361(16) . ?
Rh3 Bi3 2.7749(16) . ?
Rh3 Bi4 2.8382(17) . ?
Rh11 Rh8 3.1835(19) . ?
Rh11 Rh7 2.8109(18) . ?
Rh11 Bi18 2.7853(15) . ?
Rh11 Bi19 2.8341(16) . ?
C54 H54A 0.9900 . ?
C54 H54B 0.9900 . ?
Rh12 Rh7 2.8105(19) . ?
Rh12 Bi18 2.7905(16) . ?
Rh12 Bi19 2.8524(15) . ?
C53 H53 0.9500 . ?
Rh8 Rh7 2.7648(18) . ?
Rh8 Bi18 2.7458(16) . ?
Rh7 Rh10 2.7933(19) . ?
Rh7 Rh9 2.7998(18) . ?
C50 H50 0.9500 . ?
C78 H78A 0.9900 . ?
C78 H78B 0.9900 . ?
Bi10 Bi9 2.9662(11) . ?
Bi10 Bi6 3.4991(11) . ?
Bi10 Bi1 3.5150(10) . ?
C48 H48A 0.9900 . ?
C48 H48B 0.9900 . ?
Bi9 Bi8 3.0060(11) . ?
Bi6 Bi7 3.0764(10) . ?
Bi6 Bi5 3.4714(10) . ?
C45 H45A 0.9900 . ?
C45 H45B 0.9900 . ?
C44 H44A 0.9900 . ?
C44 H44B 0.9900 . ?
Bi1 Bi2 3.1537(10) . ?
Bi1 Bi5 3.4796(11) . ?
C43 H43A 0.9900 . ?
C43 H43B 0.9900 . ?
C25 H25A 0.9900 . ?
C25 H25B 0.9900 . ?
Bi5 Bi4 2.9716(12) . ?
C41 H41A 0.9900 . ?
C41 H41B 0.9900 . ?
Bi3 Bi4 3.0080(12) . ?
C40 H40A 0.9900 . ?
C40 H40B 0.9900 . ?
C39 H39A 0.9900 . ?
C39 H39B 0.9900 . ?
Bi18 Bi19 2.9967(11) . ?
C38 H38A 0.9900 . ?
C38 H38B 0.9900 . ?
N33 C46 1.59(9) . ?
N5 C49 1.44(9) . ?
C49 C71 1.38(7) . ?
N21 C71 1.71(7) . ?
C51 N2 1.26(8) . ?
C51 C46 1.56(9) . ?
N2 C46 1.90(9) . ?
C33 N75 1.15(7) . ?
C33 C74 1.59(8) . ?
N75 N6 2.98(2) . ?
C74 N6 1.34(7) . ?
C55 H55A 0.9900 . ?
C55 H55B 0.9900 . ?
C55 C42 1.53(3) . ?
C42 H42A 0.9900 . ?
C42 H42B 0.9900 . ?

loop_
_geom_torsion_atom_site_label_1
_geom_torsion_atom_site_label_2
_geom_torsion_atom_site_label_3
_geom_torsion_atom_site_label_4
_geom_torsion
_geom_torsion_site_symmetry_1
_geom_torsion_site_symmetry_2
_geom_torsion_site_symmetry_3
_geom_torsion_site_symmetry_4
_geom_torsion_publ_flag
C15 O01C C73 C28 167.8(16) . . . . ?
N1 C24 C25 O01E 67(2) . . . . ?
C52 C60 O01N K1 49(2) . . . . ?
C52 C60 O01N C57 -170(2) . . . . ?
N3 C63 C68 O60 69(3) . . . . ?
C60 C52 O60 K1 53(3) . . . . ?
C60 C52 O60 C68 179(2) . . . . ?
C60 O01N C57 C02F 171.8(18) . . . . ?
N4 C030 C67 O1R -65(3) . . . . ?
N4 C35 C54 O1V -64(3) . . . . ?
C66 C70 O017 C65 174.8(15) . . . . ?
C66 C70 O017 K2 -48.3(18) . . . . ?
C69 O015 C02N C47 176.5(17) . . . . ?
C70 C66 N025 C47 75(2) . . . . ?
C70 C66 N025 K2 -45.3(18) . . . . ?
C70 C66 N025 C16 -160.8(17) . . . . ?
K2 O01F C76 C16 -61.9(19) . . . . ?
K2 O01F C62 C18 49(2) . . . . ?
K2 O01S C18 C62 53(2) . . . . ?
K2 O01S C37 C34 -49(2) . . . . ?
K2 O013 C02R C65 50.3(19) . . . . ?
K2 O013 C77 C17 -61(2) . . . . ?
K2 O015 C02N C47 -53(2) . . . . ?
K2 O016 C02K C69 49.2(19) . . . . ?
K2 N01X C34 C37 -47(2) . . . . ?
K1 N3 C63 C68 -35(3) . . . . ?
K1 N3 C38 C13 -49(2) . . . . ?
K1 N3 C42 C55 -43(3) . . . . ?
K1 O01A C14 C40 53(2) . . . . ?
K1 O01A C48 C02J -59.4(19) . . . . ?
K1 O01C C73 C28 -66.6(17) . . . . ?
K1 O01N C57 C02F -47.8(19) . . . . ?
K1 O01Q C40 C14 48(2) . . . . ?
K1 O01Q C55 C42 -50(3) . . . . ?
K1 N01I C02F C57 -46.2(17) . . . . ?
K1 N01I C02J C48 -43(2) . . . . ?
K1 N01I C28 C73 -29(2) . . . . ?
K1 O1T C23 C15 50(2) . . . . ?
K3 N4 C030 C67 42(2) . . . . ?
K3 N4 C35 C54 45(2) . . . . ?
K3 N4 C53 C21 42(3) . . . . ?
K3 O01D C02P C20 -44(2) . . . . ?
K3 O01D C21 C53 54(3) . . . . ?
K3 O01H C59 C32 57(2) . . . . ?
K3 O01H C78 C26 -47(2) . . . . ?
K3 O01O C20 C02P -53(2) . . . . ?
K3 O01O C39 C79 57(2) . . . . ?
K3 O1R C67 C030 51(2) . . . . ?
K3 O1R C45 C58 -57(2) . . . . ?
K3 O1V C26 C78 -50(2) . . . . ?
K3 O1V C54 C35 49(2) . . . . ?
K3 O23 C29 C02X 57(2) . . . . ?
K3 O23 C58 C45 -52(2) . . . . ?
K3 N024 C02X C29 44(3) . . . . ?
K3 N024 C32 C59 42.7(19) . . . . ?
K3 N024 C79 C39 45(2) . . . . ?
K4 N1 C24 C25 -37(2) . . . . ?
K4 N1 C43 C36 -44(2) . . . . ?
K4 N1 C41 C02U -42(2) . . . . ?
K4 O01E C19 C12 46(2) . . . . ?
K4 O01E C25 C24 -62.6(19) . . . . ?
K4 O01P C12 C19 54(2) . . . . ?
K4 O01P C44 C56 -47(3) . . . . ?
K4 O1U C02U C41 -53(2) . . . . ?
K4 O1U C64 C27 57(3) . . . . ?
K4 O1Y C02W C22 48(2) . . . . ?
K4 O1Y C30 C31 -62(2) . . . . ?
K4 O2A C27 C64 44(3) . . . . ?
K4 O2A C61 C50 -55(3) . . . . ?
K4 O20 C36 C43 -46(3) . . . . ?
K4 N23 C31 C30 -35(2) . . . . ?
K4 N23 C56 C44 -48(3) . . . . ?
K4 N23 C50 C61 -34(3) . . . . ?
C72 C11 O016 K2 -58(2) . . . . ?
C72 C11 O016 C02K 169.9(17) . . . . ?
C72 N01X C34 C37 71(2) . . . . ?
O01A C14 C40 O01Q -68(2) . . . . ?
O01C C15 C23 O1T -63(2) . . . . ?
O01D C21 C53 N4 -67(3) . . . . ?
O01O C20 C02P O01D 65(3) . . . . ?
O01P C12 C19 O01E -69(2) . . . . ?
O01Q C55 C42 N3 64(3) . . . . ?
O01S C18 C62 O01F -71(2) . . . . ?
C11 C72 N01X K2 -41(2) . . . . ?
C11 C72 N01X C17 82(2) . . . . ?
C11 C72 N01X C34 -156(2) . . . . ?
C11 O016 C02K C69 -177.8(17) . . . . ?
C12 O01P C44 C56 177(2) . . . . ?
C13 O1T C23 C15 -163.6(18) . . . . ?
C14 O01A C48 C02J 172.3(18) . . . . ?
O015 C69 C02K O016 -69(2) . . . . ?
O017 C65 C02R O013 -66(2) . . . . ?
C17 N01X C34 C37 -168.7(19) . . . . ?
C18 O01S C37 C34 178.6(19) . . . . ?
C19 O01E C25 C24 169.1(17) . . . . ?
C22 O20 C36 C43 174(2) . . . . ?
N01I C02F C57 O01N 65(2) . . . . ?
N01I C02J C48 O01A 71(2) . . . . ?
N01I C28 C73 O01C 66(3) . . . . ?
O1T C13 C38 N3 62(3) . . . . ?
O1U C02U C41 N1 66(3) . . . . ?
O1V C26 C78 O01H 65(3) . . . . ?
N01X C72 C11 O016 67(3) . . . . ?
N01X C17 C77 O013 65(3) . . . . ?
N01X C34 C37 O01S 68(3) . . . . ?
O1Y C30 C31 N23 65(3) . . . . ?
O2A C27 C64 O1U -69(3) . . . . ?
O2A C61 C50 N23 62(3) . . . . ?
O20 C22 C02W O1Y -67(2) . . . . ?
O20 C36 C43 N1 62(3) . . . . ?
C20 O01O C39 C79 -176.4(18) . . . . ?
O23 C58 C45 O1R 74(2) . . . . ?
C23 C15 O01C K1 43(2) . . . . ?
C23 C15 O01C C73 167.4(18) . . . . ?
N23 C56 C44 O01P 67(3) . . . . ?
N024 C02X C29 O23 -70(3) . . . . ?
N024 C32 C59 O01H -67(2) . . . . ?
N024 C79 C39 O01O -70(2) . . . . ?
C24 N1 C43 C36 -166.7(19) . . . . ?
C24 N1 C41 C02U 79(2) . . . . ?
N025 C47 C02N O015 66(2) . . . . ?
N025 C66 C70 O017 65(2) . . . . ?
N025 C16 C76 O01F 66(2) . . . . ?
C76 O01F C62 C18 177.4(19) . . . . ?
C76 C16 N025 C47 -152.7(18) . . . . ?
C76 C16 N025 C66 82(2) . . . . ?
C76 C16 N025 K2 -33(2) . . . . ?
C02U O1U C64 C27 -169(2) . . . . ?
C02R C65 O017 C70 -174.1(16) . . . . ?
C02R C65 O017 K2 47.5(18) . . . . ?
C02R O013 C77 C17 171.8(18) . . . . ?
C02W C22 O20 K4 51(2) . . . . ?
C02W C22 O20 C36 -166(2) . . . . ?
C02W O1Y C30 C31 167.2(17) . . . . ?
C02X N024 C32 C59 -78(2) . . . . ?
C02X N024 C79 C39 165.8(18) . . . . ?
C02F N01I C02J C48 -158.6(18) . . . . ?
C02F N01I C28 C73 86(2) . . . . ?
C02J N01I C02F C57 72(2) . . . . ?
C02J N01I C28 C73 -150(2) . . . . ?
C02K C69 O015 K2 53.4(19) . . . . ?
C02K C69 O015 C02N -174.9(17) . . . . ?
C02P O01D C21 C53 -168(2) . . . . ?
C02N C47 N025 C66 -159.7(18) . . . . ?
C02N C47 N025 K2 -42(2) . . . . ?
C02N C47 N025 C16 76(2) . . . . ?
C21 O01D C02P C20 178(2) . . . . ?
C26 O1V C54 C35 -176.1(19) . . . . ?
C27 O2A C61 C50 170(2) . . . . ?
C28 N01I C02F C57 -163.3(16) . . . . ?
C28 N01I C02J C48 78(2) . . . . ?
C29 O23 C58 C45 177(2) . . . . ?
C030 N4 C35 C54 161(2) . . . . ?
C030 N4 C53 C21 -74(3) . . . . ?
C30 O1Y C02W C22 -180(2) . . . . ?
C31 N23 C56 C44 -165(2) . . . . ?
C31 N23 C50 C61 86(3) . . . . ?
C32 N024 C02X C29 167(2) . . . . ?
C32 N024 C79 C39 -76(2) . . . . ?
C77 O013 C02R C65 177.4(17) . . . . ?
C77 C17 N01X K2 -34(2) . . . . ?
C77 C17 N01X C72 -156.5(18) . . . . ?
C77 C17 N01X C34 83(2) . . . . ?
C35 N4 C030 C67 -76(3) . . . . ?
C35 N4 C53 C21 163(2) . . . . ?
C37 O01S C18 C62 -172(2) . . . . ?
C59 O01H C78 C26 -179.9(18) . . . . ?
C67 O1R C45 C58 171.2(19) . . . . ?
C64 O1U C02U C41 175(2) . . . . ?
C63 N3 C38 C13 -168(2) . . . . ?
C63 N3 C42 C55 78(3) . . . . ?
C63 C68 O60 C52 171(2) . . . . ?
C63 C68 O60 K1 -63(3) . . . . ?
C79 N024 C02X C29 -76(3) . . . . ?
C79 N024 C32 C59 161.5(17) . . . . ?
C62 O01F C76 C16 170.0(18) . . . . ?
C61 O2A C27 C64 180(2) . . . . ?
O60 C52 C60 O01N -68(3) . . . . ?
C58 O23 C29 C02X -173(2) . . . . ?
C56 N23 C31 C30 79(3) . . . . ?
C56 N23 C50 C61 -151(2) . . . . ?
C54 O1V C26 C78 173(2) . . . . ?
C53 N4 C030 C67 159(2) . . . . ?
C53 N4 C35 C54 -75(3) . . . . ?
C50 N23 C31 C30 -155(2) . . . . ?
C50 N23 C56 C44 73(3) . . . . ?
C78 O01H C59 C32 -170.1(18) . . . . ?
C48 O01A C14 C40 -178.6(19) . . . . ?
C45 O1R C67 C030 179.0(19) . . . . ?
C44 O01P C12 C19 -168(2) . . . . ?
C43 N1 C24 C25 84(2) . . . . ?
C43 N1 C41 C02U -161(2) . . . . ?
C25 O01E C19 C12 176.2(19) . . . . ?
C41 N1 C24 C25 -155.9(19) . . . . ?
C41 N1 C43 C36 75(2) . . . . ?
C40 O01Q C55 C42 175(2) . . . . ?
C39 O01O C20 C02P 178(2) . . . . ?
C38 N3 C63 C68 80(3) . . . . ?
C38 N3 C42 C55 -157(2) . . . . ?
C38 C13 O1T K1 -39(2) . . . . ?
C38 C13 O1T C23 176.8(19) . . . . ?
N5 C49 C71 N21 26(11) . . . . ?
C51 N2 C46 N33 -37(7) . . . . ?
N2 C51 C46 N33 153(5) . . . . ?
C33 C74 N6 N75 36(4) . . . . ?
N75 C33 C74 N6 -90(8) . . . . ?
C74 C33 N75 N6 27(3) . . . . ?
C55 O01Q C40 C14 -176(2) . . . . ?
C42 N3 C63 C68 -156(2) . . . . ?
C42 N3 C38 C13 69(3) . . . . ?

loop_
_smtbx_masks_void_nr
_smtbx_masks_void_average_x
_smtbx_masks_void_average_y
_smtbx_masks_void_average_z
_smtbx_masks_void_volume
_smtbx_masks_void_count_electrons
_smtbx_masks_void_content
1 -0.071 0.417 0.202 178.6 5.5 ?
2 0.071 0.583 0.798 178.6 0.0 ?
3 0.403 0.825 0.491 33.1 0.0 ?
4 0.597 0.175 0.509 33.1 1.5 ?
